data_2005873
loop_
_publ_author_name
'Peuchert, U.'
'Bohat\'y, L.'
'Schreuer, J.'

_publ_section_title
;
 The Triclinic Room-Temperature Modification of K~2~MgWO~2~(PO~4~)~2~
;
_journal_issue 1
_journal_name_full 'Acta Crystallographica Section C'
_journal_page_first 11
_journal_page_last 14
_journal_paper_doi 10.1107/S0108270196011389
_journal_volume 53
_journal_year 1997
_chemical_formula_moiety K~2~MgWO~2~(PO~4~)2
_chemical_formula_sum 'K2 Mg O10 P2 W'
_chemical_formula_weight 508.30
_space_group_IT_number 1
_symmetry_cell_setting triclinic
_symmetry_space_group_name_Hall 'P 1'
_symmetry_space_group_name_H-M 'P 1'
_cell_angle_alpha 90.28(2)
_cell_angle_beta 90.52(2)
_cell_angle_gamma 90.11(2)
_cell_formula_units_Z 4
_cell_length_a 9.141(2)
_cell_length_b 9.160(2)
_cell_length_c 10.736(4)
_cell_measurement_reflns_used 25
_cell_measurement_temperature 293(2)
_cell_measurement_theta_max 18.11
_cell_measurement_theta_min 11.70
_cell_volume 898.9(4)
_computing_cell_refinement 'CAD-4 Software'
_computing_data_collection 'CAD-4 Software (Enraf-Nonius, 1989)'
_computing_data_reduction 'SDP (Frenz, 1978)'
_computing_molecular_graphics 'ATOMS (Dowty, 1989)'
_computing_structure_refinement 'SHELXL93 (Sheldrick, 1993)'
_diffrn_ambient_temperature 293(2)
_diffrn_measurement_device 'Enraf-Nonius CAD-4'
_diffrn_measurement_method \w/2\q
_diffrn_radiation_monochromator graphite
_diffrn_radiation_source 'fine-focus sealed tube'
_diffrn_radiation_type MoK\a
_diffrn_radiation_wavelength 0.71073
_diffrn_reflns_av_R_equivalents 0.0000
_diffrn_reflns_av_sigmaI/netI 0.0248
_diffrn_reflns_limit_h_max 7
_diffrn_reflns_limit_h_min -13
_diffrn_reflns_limit_k_max 13
_diffrn_reflns_limit_k_min -13
_diffrn_reflns_limit_l_max 15
_diffrn_reflns_limit_l_min -15
_diffrn_reflns_number 10336
_diffrn_reflns_theta_max 31.96
_diffrn_reflns_theta_min 2.22
_diffrn_standards_decay_% none
_diffrn_standards_number
;
3 intensity reflections monitored every 120 min;
1 orientation reflection monitored every 250 reflections
;
_exptl_absorpt_coefficient_mu 14.245
_exptl_absorpt_correction_T_max 0.241
_exptl_absorpt_correction_T_min 0.144
_exptl_absorpt_correction_type 'empirical via \y scans (SDP; Frenz, 1978)'
_exptl_crystal_colour colourless
_exptl_crystal_density_diffrn 3.756
_exptl_crystal_density_method 'not measured'
_exptl_crystal_description fragment
_exptl_crystal_F_000 936
_exptl_crystal_size_max 0.25
_exptl_crystal_size_mid 0.20
_exptl_crystal_size_min 0.10
_refine_diff_density_max 2.35
_refine_diff_density_min -1.99
_refine_ls_abs_structure_details 'Flack (1983)'
_refine_ls_abs_structure_Flack -0.021(4)
_refine_ls_extinction_coef 0.0270(3)
_refine_ls_extinction_method 'SHELXL93 (Sheldrick, 1993)'
_refine_ls_goodness_of_fit_all 1.067
_refine_ls_goodness_of_fit_obs 1.071
_refine_ls_matrix_type full
_refine_ls_number_parameters 578
_refine_ls_number_reflns 10336
_refine_ls_number_restraints 3
_refine_ls_restrained_S_all 1.067
_refine_ls_restrained_S_obs 1.071
_refine_ls_R_factor_all 0.0227
_refine_ls_R_factor_obs 0.0213
_refine_ls_shift/esd_max -0.001
_refine_ls_shift/esd_mean 0.000
_refine_ls_structure_factor_coef Fsqd
_refine_ls_weighting_scheme
;
calc w = 1/[\s^2^(F~o~^2^) + (0.03P)^2^ + 0.64P]
where P = (F~o~^2^+2Fc^2^)/3
;
_refine_ls_wR_factor_all 0.0514
_refine_ls_wR_factor_obs 0.0507
_reflns_number_observed 10025
_reflns_number_total 10336
_reflns_observed_criterion >2sigma(I)
_cod_data_source_file jz1148.cif
_cod_data_source_block KMgWP
_cod_depositor_comments
;
The following automatic conversions were performed:
'_symmetry_cell_setting' value 'Triclinic' changed to 'triclinic'
according to '/home/saulius/struct/CIF-dictionaries/cif_core.dic'
dictionary named 'cif_core.dic' version 2.4.1 from 2010-06-29.

Automatic conversion script
Id: cif_fix_enum 1527 2010-12-29 10:47:43Z saulius 

The following automatic conversions were performed:

'_symmetry_cell_setting' value 'Triclinic' changed to 'triclinic'
according to /home/saulius/struct/CIF-dictionaries/cif_core.dic
dictionary named 'cif_core.dic' version 2.4.1 from 2010-06-29.

Automatic conversion script
Id: cif_fix_values 1715 2011-07-08 13:25:40Z adriana 
;
_cod_original_cell_volume 898.8(4)
_cod_original_formula_sum 'K2 Mg W P2 O10'
_cod_database_code 2005873

loop_
_symmetry_equiv_pos_as_xyz
'x, y, z'

loop_
_atom_site_aniso_label
_atom_site_aniso_U_11
_atom_site_aniso_U_22
_atom_site_aniso_U_33
_atom_site_aniso_U_12
_atom_site_aniso_U_13
_atom_site_aniso_U_23
W1 0.00532(10) 0.00497(7) 0.00574(8) 0.00013(7) 0.00129(7) 0.00007(6)
W2 0.00489(10) 0.00550(8) 0.00591(8) -0.00019(7) 0.00080(7) 0.00077(6)
W3 0.00507(10) 0.00515(8) 0.00570(8) -0.00084(7) 0.00104(7) 0.00041(6)
W4 0.00494(10) 0.00524(8) 0.00601(8) -0.00039(7) 0.00063(7) -0.00015(6)
Mg1 0.0053(10) 0.0071(8) 0.0084(8) -0.0010(7) 0.0012(7) -0.0005(6)
Mg2 0.0107(11) 0.0077(8) 0.0067(8) -0.0013(7) 0.0001(7) 0.0003(6)
Mg3 0.0060(10) 0.0070(8) 0.0085(8) -0.0015(7) 0.0019(7) 0.0007(6)
Mg4 0.0091(10) 0.0086(8) 0.0076(8) 0.0004(7) 0.0000(7) 0.0004(6)
P1 0.0063(7) 0.0056(5) 0.0078(6) 0.0012(5) 0.0004(5) 0.0017(4)
P2 0.0050(7) 0.0064(5) 0.0072(6) 0.0001(5) 0.0019(5) -0.0009(4)
P3 0.0060(7) 0.0058(5) 0.0066(5) -0.0016(5) 0.0005(5) -0.0004(4)
P4 0.0056(7) 0.0058(5) 0.0057(5) -0.0014(5) 0.0020(5) 0.0009(4)
P5 0.0055(7) 0.0060(5) 0.0066(5) -0.0012(5) 0.0006(5) -0.0002(4)
P6 0.0053(7) 0.0054(5) 0.0073(6) -0.0017(5) 0.0010(5) 0.0010(4)
P7 0.0057(7) 0.0057(5) 0.0073(6) 0.0009(5) 0.0009(5) 0.0006(4)
P8 0.0055(7) 0.0053(5) 0.0074(5) -0.0002(5) 0.0022(5) -0.0012(4)
K1 0.0120(8) 0.0366(8) 0.0295(8) -0.0071(6) 0.0041(6) -0.0030(6)
K2 0.0155(9) 0.0534(11) 0.0354(9) 0.0089(8) 0.0047(7) 0.0046(8)
K3 0.0326(10) 0.0097(5) 0.0538(11) 0.0022(6) 0.0034(9) -0.0019(6)
K4 0.0446(13) 0.0145(6) 0.0418(10) -0.0054(7) 0.0092(9) -0.0028(6)
K5 0.0125(8) 0.0539(11) 0.0319(9) 0.0126(7) 0.0072(7) 0.0133(8)
K6 0.0143(9) 0.0645(14) 0.0501(12) -0.0074(9) -0.0042(9) 0.0171(10)
K7 0.0329(12) 0.0120(6) 0.086(2) 0.0010(7) 0.0086(11) 0.0115(8)
K8 0.0275(9) 0.0127(5) 0.0307(8) -0.0062(5) 0.0001(7) 0.0049(5)
O11 0.010(2) 0.007(2) 0.008(2) -0.0018(14) -0.002(2) -0.0034(13)
O12 0.011(2) 0.012(2) 0.013(2) 0.003(2) 0.003(2) 0.0075(14)
O13 0.011(2) 0.009(2) 0.011(2) 0.0024(15) 0.007(2) -0.0016(13)
O14 0.010(2) 0.011(2) 0.008(2) 0.0016(15) -0.0034(15) 0.0007(13)
O15 0.006(2) 0.014(2) 0.013(2) 0.001(2) 0.002(2) 0.0049(14)
O16 0.005(2) 0.015(2) 0.017(2) -0.002(2) 0.002(2) -0.0059(15)
O17 0.015(2) 0.009(2) 0.009(2) -0.001(2) 0.008(2) -0.0001(13)
O18 0.008(2) 0.009(2) 0.010(2) -0.0014(14) -0.004(2) 0.0013(13)
O21 0.007(2) 0.0057(14) 0.013(2) -0.0006(13) 0.003(2) -0.0028(13)
O22 0.009(2) 0.008(2) 0.015(2) 0.0031(14) 0.006(2) 0.0020(13)
O23 0.005(2) 0.009(2) 0.013(2) -0.0014(14) 0.0009(15) 0.0004(13)
O24 0.009(2) 0.0066(15) 0.014(2) -0.0034(14) -0.003(2) 0.0022(13)
O25 0.007(2) 0.0074(15) 0.011(2) -0.0019(14) -0.0014(15) -0.0028(13)
O26 0.009(2) 0.009(2) 0.014(2) -0.0030(14) 0.003(2) 0.0010(13)
O27 0.006(2) 0.0076(15) 0.012(2) 0.0002(14) 0.0018(15) 0.0008(13)
O28 0.006(2) 0.009(2) 0.014(2) 0.0015(14) 0.001(2) 0.0007(13)
O31 0.014(2) 0.012(2) 0.013(2) -0.001(2) 0.002(2) 0.0039(14)
O32 0.005(2) 0.017(2) 0.012(2) 0.003(2) 0.000(2) -0.0040(14)
O33 0.014(2) 0.009(2) 0.009(2) 0.000(2) -0.005(2) -0.0007(13)
O34 0.015(2) 0.008(2) 0.011(2) 0.0000(15) 0.006(2) -0.0026(13)
O35 0.008(2) 0.013(2) 0.012(2) 0.000(2) 0.002(2) -0.0031(14)
O36 0.008(2) 0.011(2) 0.010(2) -0.0003(15) -0.0003(15) 0.0032(13)
O37 0.017(2) 0.008(2) 0.013(2) 0.001(2) -0.002(2) 0.0006(14)
O38 0.011(2) 0.008(2) 0.013(2) 0.0017(15) 0.008(2) 0.0020(13)
O41 0.012(2) 0.011(2) 0.008(2) 0.0020(15) 0.000(2) -0.0030(13)
O42 0.012(2) 0.0046(15) 0.015(2) 0.0007(14) 0.005(2) 0.0011(13)
O43 0.009(2) 0.009(2) 0.013(2) -0.0054(15) 0.003(2) -0.0034(13)
O44 0.009(2) 0.012(2) 0.013(2) -0.0018(15) 0.000(2) 0.0012(14)
O45 0.013(2) 0.007(2) 0.013(2) -0.0041(15) -0.002(2) 0.0026(13)
O46 0.012(2) 0.0051(15) 0.014(2) -0.0027(14) 0.003(2) -0.0009(13)
O47 0.007(2) 0.011(2) 0.012(2) 0.0017(15) 0.005(2) 0.0009(13)
O48 0.007(2) 0.013(2) 0.015(2) 0.001(2) -0.001(2) -0.0015(14)
O51 0.010(2) 0.009(2) 0.011(2) -0.0023(15) 0.003(2) 0.0015(13)
O52 0.011(2) 0.010(2) 0.010(2) -0.0013(15) 0.001(2) -0.0003(13)
O53 0.011(2) 0.012(2) 0.009(2) -0.001(2) 0.000(2) 0.0046(13)
O54 0.010(2) 0.009(2) 0.010(2) 0.0003(15) 0.001(2) -0.0043(13)
O55 0.010(2) 0.011(2) 0.008(2) -0.0020(15) 0.004(2) -0.0004(13)
O56 0.011(2) 0.009(2) 0.011(2) -0.0001(15) -0.004(2) 0.0014(13)
O57 0.013(2) 0.008(2) 0.013(2) -0.0031(15) 0.001(2) -0.0027(13)
O58 0.009(2) 0.013(2) 0.012(2) -0.002(2) -0.002(2) 0.0040(14)

loop_
_atom_site_label
_atom_site_occupancy
_atom_site_fract_x
_atom_site_fract_y
_atom_site_fract_z
_atom_site_U_iso_or_equiv
_atom_site_thermal_displace_type
_atom_site_calc_flag
_atom_site_type_symbol
W1 1 0.11895(2) 0.10075(2) -0.00645(2) 0.00534(4) Uani d W
W2 1 0.89408(2) 0.89398(2) 0.50913(2) 0.00543(5) Uani d W
W3 1 0.38145(2) 0.60938(2) 0.25272(2) 0.00530(4) Uani d W
W4 1 0.60651(2) 0.39477(2) 0.74482(2) 0.00539(4) Uani d W
Mg1 1 0.6471(2) 0.6284(2) 0.0132(2) 0.0069(4) Uani d Mg
Mg2 1 0.3508(3) 0.3521(2) 0.4948(2) 0.0084(4) Uani d Mg
Mg3 1 0.8626(2) 0.1266(2) 0.2414(2) 0.0072(4) Uani d Mg
Mg4 1 0.1579(2) 0.8410(2) 0.7511(2) 0.0084(4) Uani d Mg
P1 1 0.3405(2) 0.82176(14) 0.00974(13) 0.0065(3) Uani d P
P2 1 0.6751(2) 0.18337(15) 0.49578(13) 0.0062(3) Uani d P
P3 1 0.6766(2) 0.81360(14) 0.26911(13) 0.0061(3) Uani d P
P4 1 0.3302(2) 0.15736(14) 0.74267(12) 0.0057(2) Uani d P
P5 1 0.1724(2) 0.31858(15) 0.23321(13) 0.0060(3) Uani d P
P6 1 0.8356(2) 0.68145(14) -0.23994(13) 0.0060(2) Uani d P
P7 1 0.8254(2) 0.31200(15) -0.01302(13) 0.0062(3) Uani d P
P8 1 0.1665(2) 0.65805(14) 0.49628(13) 0.0061(2) Uani d P
K1 1 0.9927(2) 0.7226(2) 0.0570(2) 0.0261(3) Uani d K
K2 1 0.0012(2) 0.3320(2) -0.3212(2) 0.0347(4) Uani d K
K3 1 0.8428(2) 0.5008(2) 0.3458(2) 0.0320(4) Uani d K
K4 1 0.2523(3) 0.4764(2) -0.0626(2) 0.0336(4) Uani d K
K5 1 0.5055(2) 0.1869(2) 0.1948(2) 0.0327(4) Uani d K
K6 1 0.5174(2) 0.7637(3) 0.5753(2) 0.0430(5) Uani d K
K7 1 0.6640(2) 0.9988(2) -0.1278(3) 0.0437(6) Uani d K
K8 1 0.2650(2) 0.00351(15) 0.4458(2) 0.0236(3) Uani d K
O11 1 0.2283(5) 0.2490(4) 0.1092(4) 0.0087(8) Uani d O
O12 1 0.7866(5) 0.7850(5) 0.6549(4) 0.0119(8) Uani d O
O13 1 0.2410(5) 0.7136(4) 0.3764(4) 0.0104(8) Uani d O
O14 1 0.7517(5) 0.2792(4) 0.8588(4) 0.0094(8) Uani d O
O15 1 0.2799(5) 0.7485(5) 0.1278(4) 0.0108(8) Uani d O
O16 1 0.7211(5) 0.2825(5) 0.6076(4) 0.0122(8) Uani d O
O17 1 0.2417(5) 0.2091(4) -0.1432(4) 0.0111(8) Uani d O
O18 1 0.7441(5) 0.7783(4) 0.3989(4) 0.0089(8) Uani d O
O21 1 0.2993(5) -0.0112(4) 0.0235(4) 0.0086(7) Uani d O
O22 1 0.7293(5) 0.0263(4) 0.5370(4) 0.0106(8) Uani d O
O23 1 0.5090(5) 0.7803(4) 0.2873(4) 0.0090(7) Uani d O
O24 1 0.4914(5) 0.2149(4) 0.7691(4) 0.0097(8) Uani d O
O25 1 0.2070(5) 0.4870(4) 0.2162(4) 0.0087(7) Uani d O
O26 1 0.7715(5) 0.5267(4) 0.7168(4) 0.0106(8) Uani d O
O27 1 -0.0092(5) 0.2711(4) -0.0384(4) 0.0087(7) Uani d O
O28 1 0.0030(5) 0.7085(4) 0.4816(4) 0.0099(8) Uani d O
O31 1 0.7630(5) 0.2108(5) 0.0841(4) 0.0130(8) Uani d O
O32 1 0.2378(5) 0.7382(5) 0.6044(4) 0.0112(8) Uani d O
O33 1 0.2656(6) 0.2588(4) 0.3392(4) 0.0109(8) Uani d O
O34 1 0.7633(6) 0.7288(4) -0.1204(4) 0.0112(8) Uani d O
O35 1 0.7387(5) 0.7096(5) 0.1738(4) 0.0110(8) Uani d O
O36 1 0.2655(5) 0.2311(4) 0.6279(4) 0.0097(8) Uani d O
O37 1 0.2570(6) 0.7566(4) 0.8996(4) 0.0126(9) Uani d O
O38 1 0.7556(5) 0.2306(4) 0.3803(4) 0.0107(8) Uani d O
O41 1 0.8159(5) 0.4714(4) 0.0214(4) 0.0106(8) Uani d O
O42 1 0.1688(5) 0.4943(4) 0.5068(4) 0.0104(8) Uani d O
O43 1 0.0102(5) 0.2985(4) 0.2486(4) 0.0106(8) Uani d O
O44 1 -0.0003(5) 0.6698(5) 0.7724(4) 0.0116(8) Uani d O
O45 1 0.6961(5) -0.0283(4) 0.2365(4) 0.0113(8) Uani d O
O46 1 0.3352(5) 0.9932(4) 0.7299(4) 0.0106(8) Uani d O
O47 1 0.5028(5) 0.8073(4) 0.0001(4) 0.0100(8) Uani d O
O48 1 0.5106(5) 0.1808(5) 0.4771(4) 0.0118(8) Uani d O
O51 1 0.0153(5) 0.0332(4) 0.1166(4) 0.0100(8) Uani d O
O52 1 0.0232(5) 0.9554(4) 0.6176(4) 0.0099(8) Uani d O
O53 1 0.4471(5) 0.4998(4) 0.3732(4) 0.0105(8) Uani d O
O54 1 0.5471(5) 0.4966(4) 0.8735(4) 0.0093(8) Uani d O
O55 1 0.4875(5) 0.5376(4) 0.1332(4) 0.0096(8) Uani d O
O56 1 0.4834(5) 0.4576(4) 0.6323(4) 0.0104(8) Uani d O
O57 1 0.0554(5) -0.0188(4) -0.1217(4) 0.0112(8) Uani d O
O58 1 0.9582(5) 0.9902(5) 0.3792(4) 0.0115(8) Uani d O

loop_
_atom_type_symbol
_atom_type_description
_atom_type_scat_dispersion_real
_atom_type_scat_dispersion_imag
_atom_type_scat_source
W W -.8490 6.8722 'International Tables Vol C Tables 4.2.6.8 and 6.1.1.4'
K K .2009 .2494 'International Tables Vol C Tables 4.2.6.8 and 6.1.1.4'
O O .0106 .0060 'International Tables Vol C Tables 4.2.6.8 and 6.1.1.4'
P P .1023 .0942 'International Tables Vol C Tables 4.2.6.8 and 6.1.1.4'
Mg Mg .0486 .0363 'International Tables Vol C Tables 4.2.6.8 and 6.1.1.4'

loop_
_geom_angle_atom_site_label_1
_geom_angle_atom_site_label_2
_geom_angle_atom_site_label_3
_geom_angle_site_symmetry_1
_geom_angle_site_symmetry_3
_geom_angle
_geom_angle_publ_flag
O57 W1 O51 . . 97.7(2) no
O57 W1 O21 . . 93.6(2) ?
O51 W1 O21 . . 98.6(2) no
O57 W1 O27 . . 100.2(2) ?
O51 W1 O27 . . 95.1(2) ?
O21 W1 O27 . . 159.1(2) no
O57 W1 O11 . . 169.2(2) ?
O51 W1 O11 . . 92.3(2) ?
O21 W1 O11 . . 81.1(2) no
O27 W1 O11 . . 82.6(2) ?
O57 W1 O17 . . 88.7(2) ?
O51 W1 O17 . . 172.5(2) ?
O21 W1 O17 . . 84.9(2) ?
O27 W1 O17 . . 79.8(2) ?
O11 W1 O17 . . 81.5(2) no
O57 W1 K4 . . 124.93(14) ?
O51 W1 K4 . . 129.51(14) ?
O21 W1 K4 . . 103.69(12) ?
O27 W1 K4 . . 55.46(13) ?
O11 W1 K4 . . 48.54(12) ?
O17 W1 K4 . . 42.97(11) ?
O57 W1 K1 . 1_445 56.39(14) ?
O51 W1 K1 . 1_445 50.02(14) ?
O21 W1 K1 . 1_445 75.11(12) ?
O27 W1 K1 . 1_445 125.69(13) ?
O11 W1 K1 . 1_445 129.99(12) ?
O17 W1 K1 . 1_445 137.50(11) ?
K4 W1 K1 . 1_445 178.41(5) ?
O57 W1 K2 . . 70.10(14) ?
O51 W1 K2 . . 131.6(2) ?
O21 W1 K2 . . 128.02(13) ?
O27 W1 K2 . . 45.69(13) ?
O11 W1 K2 . . 105.80(12) ?
O17 W1 K2 . . 47.31(14) ?
K4 W1 K2 . . 57.98(5) ?
K1 W1 K2 1_445 . 123.58(5) ?
O52 W2 O58 1_655 . 98.1(2) no
O52 W2 O22 1_655 1_565 102.6(2) no
O58 W2 O22 . 1_565 94.1(2) ?
O52 W2 O28 1_655 1_655 92.0(2) ?
O58 W2 O28 . 1_655 98.2(2) ?
O22 W2 O28 1_565 1_655 159.5(2) no
O52 W2 O18 1_655 . 167.8(2) ?
O58 W2 O18 . . 91.5(2) ?
O22 W2 O18 1_565 . 84.1(2) ?
O28 W2 O18 1_655 . 79.2(2) ?
O52 W2 O12 1_655 . 88.5(2) ?
O58 W2 O12 . . 171.7(2) ?
O22 W2 O12 1_565 . 79.5(2) no
O28 W2 O12 1_655 . 86.6(2) ?
O18 W2 O12 . . 82.7(2) no
O52 W2 K8 1_655 1_665 53.5(2) ?
O58 W2 K8 . 1_665 52.4(2) ?
O22 W2 K8 1_565 1_665 125.64(13) ?
O28 W2 K8 1_655 1_665 74.73(13) ?
O18 W2 K8 . 1_665 130.30(13) ?
O12 W2 K8 . 1_665 135.81(13) ?
O52 W2 K6 1_655 . 126.70(15) ?
O58 W2 K6 . . 129.0(2) ?
O22 W2 K6 1_565 . 56.93(13) ?
O28 W2 K6 1_655 . 102.71(13) ?
O18 W2 K6 . . 48.88(13) ?
O12 W2 K6 . . 42.90(14) ?
K8 W2 K6 1_665 . 177.41(5) ?
O52 W2 K3 1_655 . 130.67(14) ?
O58 W2 K3 . . 98.23(15) ?
O22 W2 K3 1_565 . 122.19(14) ?
O28 W2 K3 1_655 . 39.68(13) ?
O18 W2 K3 . . 39.61(12) ?
O12 W2 K3 . . 81.10(13) ?
K8 W2 K3 1_665 . 105.75(4) ?
K6 W2 K3 . . 72.12(6) ?
O55 W3 O53 . . 98.0(2) no
O55 W3 O23 . . 95.9(2) ?
O53 W3 O23 . . 96.9(2) no
O55 W3 O25 . . 95.5(2) ?
O53 W3 O25 . . 95.2(2) ?
O23 W3 O25 . . 162.0(2) no
O55 W3 O15 . . 90.2(2) ?
O53 W3 O15 . . 171.6(2) ?
O23 W3 O15 . . 83.8(2) ?
O25 W3 O15 . . 82.3(2) ?
O55 W3 O13 . . 171.9(2) ?
O53 W3 O13 . . 90.1(2) ?
O23 W3 O13 . . 83.4(2) no
O25 W3 O13 . . 83.3(2) ?
O15 W3 O13 . . 81.7(2) no
O55 W3 K4 . . 52.5(2) ?
O53 W3 K4 . . 125.77(14) ?
O23 W3 K4 . . 126.70(13) ?
O25 W3 K4 . . 53.04(12) ?
O15 W3 K4 . . 58.69(13) ?
O13 W3 K4 . . 121.81(14) ?
O55 W3 K6 . . 127.5(2) ?
O53 W3 K6 . . 56.44(14) ?
O23 W3 K6 . . 51.23(13) ?
O25 W3 K6 . . 128.47(12) ?
O15 W3 K6 . . 119.23(13) ?
O13 W3 K6 . . 57.86(14) ?
K4 W3 K6 . . 177.68(4) ?
O55 W3 K5 . . 51.33(13) ?
O53 W3 K5 . . 57.95(14) ?
O23 W3 K5 . . 127.73(13) ?
O25 W3 K5 . . 70.15(12) ?
O15 W3 K5 . . 127.76(13) ?
O13 W3 K5 . . 134.67(11) ?
K4 W3 K5 . . 69.33(4) ?
K6 W3 K5 . . 112.64(5) ?
O56 W4 O54 . . 99.6(2) no
O56 W4 O26 . . 100.4(2) ?
O54 W4 O26 . . 92.3(2) ?
O56 W4 O24 . . 91.7(2) ?
O54 W4 O24 . . 99.6(2) no
O26 W4 O24 . . 161.4(2) no
O56 W4 O16 . . 90.0(2) ?
O54 W4 O16 . . 167.8(2) ?
O26 W4 O16 . . 78.5(2) ?
O24 W4 O16 . . 87.5(2) ?
O56 W4 O14 . . 168.2(2) ?
O54 W4 O14 . . 90.5(2) ?
O26 W4 O14 . . 85.4(2) ?
O24 W4 O14 . . 80.4(2) no
O16 W4 O14 . . 80.9(2) no
O56 W4 K2 . 1_656 122.7(2) ?
O54 W4 K2 . 1_656 122.6(2) ?
O26 W4 K2 . 1_656 47.00(13) ?
O24 W4 K2 . 1_656 114.45(13) ?
O16 W4 K2 . 1_656 45.25(13) ?
O14 W4 K2 . 1_656 54.68(13) ?
O56 W4 K7 . 1_546 129.50(14) ?
O54 W4 K7 . 1_546 104.88(14) ?
O26 W4 K7 . 1_546 121.65(13) ?
O24 W4 K7 . 1_546 41.36(13) ?
O16 W4 K7 . 1_546 74.00(13) ?
O14 W4 K7 . 1_546 40.46(12) ?
K2 W4 K7 1_656 1_546 78.19(5) ?
O56 W4 K4 . 1_556 76.8(2) ?
O54 W4 K4 . 1_556 39.0(2) ?
O26 W4 K4 . 1_556 127.16(13) ?
O24 W4 K4 . 1_556 69.24(13) ?
O16 W4 K4 . 1_556 152.50(13) ?
O14 W4 K4 . 1_556 108.08(13) ?
K2 W4 K4 1_656 1_556 158.91(5) ?
K7 W4 K4 1_546 1_556 95.78(5) ?
O56 W4 K6 . . 42.33(14) ?
O54 W4 K6 . . 81.06(14) ?
O26 W4 K6 . . 63.48(13) ?
O24 W4 K6 . . 132.28(13) ?
O16 W4 K6 . . 101.51(13) ?
O14 W4 K6 . . 147.11(13) ?
K2 W4 K6 1_656 . 104.04(5) ?
K7 W4 K6 1_546 . 171.41(5) ?
K4 W4 K6 1_556 . 84.95(5) ?
O34 Mg1 O35 . . 102.8(2) no
O34 Mg1 O47 . . 85.9(2) ?
O35 Mg1 O47 . . 91.6(2) no
O34 Mg1 O41 . . 87.3(2) ?
O35 Mg1 O41 . . 85.2(2) ?
O47 Mg1 O41 . . 171.7(2) no
O34 Mg1 O54 . 1_554 89.0(2) ?
O35 Mg1 O54 . 1_554 165.7(2) ?
O47 Mg1 O54 . 1_554 97.3(2) no
O41 Mg1 O54 . 1_554 87.4(2) ?
O34 Mg1 O55 . . 168.4(2) ?
O35 Mg1 O55 . . 84.7(2) ?
O47 Mg1 O55 . . 85.0(2) ?
O41 Mg1 O55 . . 102.2(2) ?
O54 Mg1 O55 1_554 . 85.0(2) no
O34 Mg1 K1 . . 58.2(2) ?
O35 Mg1 K1 . . 53.38(15) ?
O47 Mg1 K1 . . 113.87(15) ?
O41 Mg1 K1 . . 58.23(14) ?
O54 Mg1 K1 1_554 . 130.8(2) ?
O55 Mg1 K1 . . 132.55(15) ?
O34 Mg1 K7 . . 43.00(13) ?
O35 Mg1 K7 . . 89.82(14) ?
O47 Mg1 K7 . . 44.84(13) ?
O41 Mg1 K7 . . 127.3(2) ?
O54 Mg1 K7 1_554 . 104.34(14) ?
O55 Mg1 K7 . . 129.46(14) ?
K1 Mg1 K7 . . 77.20(7) ?
O34 Mg1 K4 . . 120.1(2) ?
O35 Mg1 K4 . . 131.8(2) ?
O47 Mg1 K4 . . 71.82(14) ?
O41 Mg1 K4 . . 115.89(14) ?
O54 Mg1 K4 1_554 . 42.93(13) ?
O55 Mg1 K4 . . 49.86(13) ?
K1 Mg1 K4 . . 173.19(8) ?
K7 Mg1 K4 . . 106.08(7) ?
O34 Mg1 K3 . . 121.2(2) ?
O35 Mg1 K3 . . 37.66(13) ?
O47 Mg1 K3 . . 122.97(14) ?
O41 Mg1 K3 . . 57.33(12) ?
O54 Mg1 K3 1_554 . 128.75(13) ?
O55 Mg1 K3 . . 70.07(14) ?
K1 Mg1 K3 . . 63.11(6) ?
K7 Mg1 K3 . . 126.26(7) ?
K4 Mg1 K3 . . 117.61(7) ?
O36 Mg2 O33 . . 102.2(2) no
O36 Mg2 O53 . . 172.3(2) ?
O33 Mg2 O53 . . 85.2(2) ?
O36 Mg2 O42 . . 89.3(2) ?
O33 Mg2 O42 . . 90.6(2) no
O53 Mg2 O42 . . 88.5(2) ?
O36 Mg2 O56 . . 88.7(2) ?
O33 Mg2 O56 . . 166.8(2) ?
O53 Mg2 O56 . . 84.3(2) no
O42 Mg2 O56 . . 97.1(2) ?
O36 Mg2 O48 . . 85.7(2) ?
O33 Mg2 O48 . . 83.1(2) ?
O53 Mg2 O48 . . 97.4(2) no
O42 Mg2 O48 . . 171.0(2) no
O56 Mg2 O48 . . 90.4(2) ?
O36 Mg2 K8 . . 58.70(14) ?
O33 Mg2 K8 . . 51.69(13) ?
O53 Mg2 K8 . . 128.80(15) ?
O42 Mg2 K8 . . 114.61(15) ?
O56 Mg2 K8 . . 132.28(13) ?
O48 Mg2 K8 . . 56.36(14) ?
O36 Mg2 K2 . 1_556 41.66(14) ?
O33 Mg2 K2 . 1_556 95.2(2) ?
O53 Mg2 K2 . 1_556 136.4(2) ?
O42 Mg2 K2 . 1_556 47.96(12) ?
O56 Mg2 K2 . 1_556 97.95(15) ?
O48 Mg2 K2 . 1_556 125.97(15) ?
K8 Mg2 K2 . 1_556 80.55(7) ?
O36 Mg2 K5 . . 122.5(2) ?
O33 Mg2 K5 . . 44.4(2) ?
O53 Mg2 K5 . . 64.40(13) ?
O42 Mg2 K5 . . 126.01(14) ?
O56 Mg2 K5 . . 123.1(2) ?
O48 Mg2 K5 . . 52.09(13) ?
K8 Mg2 K5 . . 65.19(6) ?
K2 Mg2 K5 1_556 . 137.77(8) ?
O36 Mg2 K6 . . 120.4(2) ?
O33 Mg2 K6 . . 133.57(15) ?
O53 Mg2 K6 . . 51.88(13) ?
O42 Mg2 K6 . . 73.46(13) ?
O56 Mg2 K6 . . 40.71(12) ?
O48 Mg2 K6 . . 115.6(2) ?
K8 Mg2 K6 . . 171.43(8) ?
K2 Mg2 K6 1_556 . 104.28(7) ?
K5 Mg2 K6 . . 113.10(7) ?
O38 Mg3 O31 . . 102.3(2) no
O38 Mg3 O43 . 1_655 86.4(2) ?
O31 Mg3 O43 . 1_655 91.5(2) ?
O38 Mg3 O45 . . 88.8(2) no
O31 Mg3 O45 . . 85.4(2) ?
O43 Mg3 O45 1_655 . 173.5(2) no
O38 Mg3 O51 . 1_655 167.8(2) ?
O31 Mg3 O51 . 1_655 85.6(2) ?
O43 Mg3 O51 1_655 1_655 84.0(2) ?
O45 Mg3 O51 . 1_655 101.3(2) ?
O38 Mg3 O58 . 1_545 87.9(2) ?
O31 Mg3 O58 . 1_545 165.8(2) ?
O43 Mg3 O58 1_655 1_545 99.2(2) no
O45 Mg3 O58 . 1_545 84.9(2) ?
O51 Mg3 O58 1_655 1_545 86.2(2) no
O38 Mg3 K5 . . 63.5(2) ?
O31 Mg3 K5 . . 52.53(15) ?
O43 Mg3 K5 1_655 . 120.80(15) ?
O45 Mg3 K5 . . 52.94(14) ?
O51 Mg3 K5 1_655 . 128.3(2) ?
O58 Mg3 K5 1_545 . 126.7(2) ?
O38 Mg3 K3 . . 45.71(13) ?
O31 Mg3 K3 . . 82.65(14) ?
O43 Mg3 K3 1_655 . 45.82(13) ?
O45 Mg3 K3 . . 128.0(2) ?
O51 Mg3 K3 1_655 . 127.75(14) ?
O58 Mg3 K3 1_545 . 111.56(15) ?
K5 Mg3 K3 . . 80.52(7) ?
O38 Mg3 K1 . 1_545 149.96(14) ?
O31 Mg3 K1 . 1_545 93.95(14) ?
O43 Mg3 K1 1_655 1_545 118.63(15) ?
O45 Mg3 K1 . 1_545 67.33(14) ?
O51 Mg3 K1 1_655 1_545 35.88(12) ?
O58 Mg3 K1 1_545 1_545 72.69(14) ?
K5 Mg3 K1 . 1_545 110.12(7) ?
K3 Mg3 K1 . 1_545 163.62(7) ?
O32 Mg4 O37 . . 106.5(2) no
O32 Mg4 O57 . 1_566 167.8(2) ?
O37 Mg4 O57 . 1_566 85.5(2) ?
O32 Mg4 O44 . . 89.6(2) ?
O37 Mg4 O44 . . 86.0(2) ?
O57 Mg4 O44 1_566 . 94.0(2) no
O32 Mg4 O46 . . 86.4(2) ?
O37 Mg4 O46 . . 90.1(2) no
O57 Mg4 O46 1_566 . 90.9(2) ?
O44 Mg4 O46 . . 173.4(2) no
O32 Mg4 O52 . . 85.2(2) ?
O37 Mg4 O52 . . 168.3(2) ?
O57 Mg4 O52 1_566 . 83.0(2) no
O44 Mg4 O52 . . 92.7(2) ?
O46 Mg4 O52 . . 92.2(2) ?
O32 Mg4 K8 . 1_565 52.50(14) ?
O37 Mg4 K8 . 1_565 137.7(2) ?
O57 Mg4 K8 1_566 1_565 116.55(13) ?
O44 Mg4 K8 . 1_565 124.62(14) ?
O46 Mg4 K8 . 1_565 56.23(12) ?
O52 Mg4 K8 . 1_565 51.25(13) ?
O32 Mg4 K1 . 1_456 134.9(2) ?
O37 Mg4 K1 . 1_456 51.2(2) ?
O57 Mg4 K1 1_566 1_456 55.16(12) ?
O44 Mg4 K1 . 1_456 54.69(13) ?
O46 Mg4 K1 . 1_456 125.86(14) ?
O52 Mg4 K1 . 1_456 119.22(15) ?
K8 Mg4 K1 1_565 1_456 169.85(7) ?
O32 Mg4 K6 . . 37.21(15) ?
O37 Mg4 K6 . . 86.4(2) ?
O57 Mg4 K6 1_566 . 144.6(2) ?
O44 Mg4 K6 . . 119.66(15) ?
O46 Mg4 K6 . . 54.70(13) ?
O52 Mg4 K6 . . 104.33(14) ?
K8 Mg4 K6 1_565 . 54.28(5) ?
K1 Mg4 K6 1_456 . 135.79(7) ?
O32 Mg4 K4 . 1_556 85.53(15) ?
O37 Mg4 K4 . 1_556 34.16(13) ?
O57 Mg4 K4 1_566 1_556 106.34(13) ?
O44 Mg4 K4 . 1_556 58.44(13) ?
O46 Mg4 K4 . 1_556 115.89(14) ?
O52 Mg4 K4 . 1_556 149.70(15) ?
K8 Mg4 K4 1_565 1_556 135.92(7) ?
K1 Mg4 K4 1_456 1_556 53.76(5) ?
K6 Mg4 K4 . 1_556 84.87(7) ?
O47 P1 O37 . 1_554 113.7(3) no
O47 P1 O15 . . 112.4(2) no
O37 P1 O15 1_554 . 106.7(3) no
O47 P1 O21 . 1_565 109.3(2) no
O37 P1 O21 1_554 1_565 109.2(2) no
O15 P1 O21 . 1_565 105.0(2) no
O47 P1 K1 . 1_455 158.5(2) ?
O37 P1 K1 1_554 1_455 62.8(2) ?
O15 P1 K1 . 1_455 53.8(2) ?
O21 P1 K1 1_565 1_455 91.1(2) ?
O47 P1 K4 . . 97.8(2) ?
O37 P1 K4 1_554 . 48.4(2) ?
O15 P1 K4 . . 71.9(2) ?
O21 P1 K4 1_565 . 151.2(2) ?
K1 P1 K4 1_455 . 63.49(6) ?
O47 P1 K7 . . 38.1(2) ?
O37 P1 K7 1_554 . 104.9(2) ?
O15 P1 K7 . . 144.6(2) ?
O21 P1 K7 1_565 . 78.7(2) ?
K1 P1 K7 1_455 . 160.76(6) ?
K4 P1 K7 . . 120.90(7) ?
O38 P2 O48 . . 112.7(3) no
O38 P2 O16 . . 109.6(3) no
O48 P2 O16 . . 111.7(3) no
O38 P2 O22 . . 109.8(2) no
O48 P2 O22 . . 109.4(3) no
O16 P2 O22 . . 103.3(3) no
O38 P2 K5 . . 57.6(2) ?
O48 P2 K5 . . 57.2(2) ?
O16 P2 K5 . . 143.3(2) ?
O22 P2 K5 . . 113.4(2) ?
O38 P2 K3 . . 37.1(2) ?
O48 P2 K3 . . 111.7(2) ?
O16 P2 K3 . . 76.6(2) ?
O22 P2 K3 . . 135.5(2) ?
K5 P2 K3 . . 76.76(6) ?
O38 P2 K2 . 1_656 86.4(2) ?
O48 P2 K2 . 1_656 147.7(2) ?
O16 P2 K2 . 1_656 36.0(2) ?
O22 P2 K2 . 1_656 86.4(2) ?
K5 P2 K2 . 1_656 142.59(6) ?
K3 P2 K2 . 1_656 67.49(6) ?
O45 P3 O35 1_565 . 113.7(3) no
O45 P3 O18 1_565 . 111.6(2) no
O35 P3 O18 . . 108.9(2) no
O45 P3 O23 1_565 . 109.4(2) no
O35 P3 O23 . . 109.6(2) no
O18 P3 O23 . . 103.1(2) no
O45 P3 K3 1_565 . 146.1(2) ?
O35 P3 K3 . . 57.0(2) ?
O18 P3 K3 . . 54.6(2) ?
O23 P3 K3 . . 104.1(2) ?
O45 P3 K6 1_565 . 112.6(2) ?
O35 P3 K6 . . 133.4(2) ?
O18 P3 K6 . . 47.3(2) ?
O23 P3 K6 . . 57.7(2) ?
K3 P3 K6 . . 81.45(6) ?
O45 P3 K1 1_565 . 88.7(2) ?
O35 P3 K1 . . 33.0(2) ?
O18 P3 K1 . . 101.1(2) ?
O23 P3 K1 . . 141.3(2) ?
K3 P3 K1 . . 67.24(6) ?
K6 P3 K1 . . 145.97(6) ?
O45 P3 K5 1_565 1_565 30.8(2) ?
O35 P3 K5 . 1_565 125.0(2) ?
O18 P3 K5 . 1_565 122.2(2) ?
O23 P3 K5 . 1_565 78.6(2) ?
K3 P3 K5 . 1_565 176.04(7) ?
K6 P3 K5 . 1_565 97.90(6) ?
K1 P3 K5 . 1_565 112.39(6) ?
O46 P4 O36 1_545 . 112.6(2) no
O46 P4 O17 1_545 1_556 113.0(2) no
O36 P4 O17 . 1_556 107.6(3) no
O46 P4 O24 1_545 . 108.4(2) no
O36 P4 O24 . . 110.5(2) no
O17 P4 O24 1_556 . 104.5(3) no
O46 P4 K2 1_545 1_556 118.1(2) ?
O36 P4 K2 . 1_556 45.9(2) ?
O17 P4 K2 1_556 1_556 63.8(2) ?
O24 P4 K2 . 1_556 133.1(2) ?
O46 P4 K8 1_545 . 61.9(2) ?
O36 P4 K8 . . 52.0(2) ?
O17 P4 K8 1_556 . 138.7(2) ?
O24 P4 K8 . . 116.2(2) ?
K2 P4 K8 1_556 . 82.28(6) ?
O46 P4 K7 1_545 1_546 67.0(2) ?
O36 P4 K7 . 1_546 143.6(2) ?
O17 P4 K7 1_556 1_546 105.1(2) ?
O24 P4 K7 . 1_546 44.95(15) ?
K2 P4 K7 1_556 1_546 168.73(7) ?
K8 P4 K7 . 1_546 108.66(6) ?
O46 P4 K4 1_545 1_556 148.3(2) ?
O36 P4 K4 . 1_556 91.7(2) ?
O17 P4 K4 1_556 1_556 36.9(2) ?
O24 P4 K4 . 1_556 79.7(2) ?
K2 P4 K4 1_556 1_556 64.61(6) ?
K8 P4 K4 . 1_556 143.04(6) ?
K7 P4 K4 1_546 1_556 105.57(7) ?
O43 P5 O33 . . 114.8(3) no
O43 P5 O11 . . 112.0(2) no
O33 P5 O11 . . 107.8(2) no
O43 P5 O25 . . 109.1(2) no
O33 P5 O25 . . 109.3(2) no
O11 P5 O25 . . 103.2(2) no
O43 P5 K5 . . 151.6(2) ?
O33 P5 K5 . . 56.6(2) ?
O11 P5 K5 . . 55.8(2) ?
O25 P5 K5 . . 99.0(2) ?
O43 P5 K4 . . 110.9(2) ?
O33 P5 K4 . . 134.1(2) ?
O11 P5 K4 . . 48.6(2) ?
O25 P5 K4 . . 57.2(2) ?
K5 P5 K4 . . 80.96(6) ?
O43 P5 K3 . 1_455 37.2(2) ?
O33 P5 K3 . 1_455 112.1(2) ?
O11 P5 K3 . 1_455 137.9(2) ?
O25 P5 K3 . 1_455 76.1(2) ?
K5 P5 K3 . 1_455 165.99(7) ?
K4 P5 K3 . 1_455 106.40(6) ?
O43 P5 K8 . . 93.2(2) ?
O33 P5 K8 . . 31.5(2) ?
O11 P5 K8 . . 97.5(2) ?
O25 P5 K8 . . 140.5(2) ?
K5 P5 K8 . . 66.01(5) ?
K4 P5 K8 . . 143.39(6) ?
K3 P5 K8 1_455 . 109.32(6) ?
O44 P6 O34 1_654 . 112.9(3) no
O44 P6 O12 1_654 1_554 113.0(3) no
O34 P6 O12 . 1_554 108.6(3) no
O44 P6 O26 1_654 1_554 108.8(2) no
O34 P6 O26 . 1_554 109.6(2) no
O12 P6 O26 1_554 1_554 103.4(2) no
O44 P6 K1 1_654 . 61.9(2) ?
O34 P6 K1 . . 51.4(2) ?
O12 P6 K1 1_554 . 135.8(2) ?
O26 P6 K1 1_554 . 120.1(2) ?
O44 P6 K7 1_654 . 118.5(2) ?
O34 P6 K7 . . 43.6(2) ?
O12 P6 K7 1_554 . 67.2(2) ?
O26 P6 K7 1_554 . 131.8(2) ?
K1 P6 K7 . . 77.54(6) ?
O44 P6 K6 1_654 1_554 149.8(2) ?
O34 P6 K6 . 1_554 92.9(2) ?
O12 P6 K6 1_554 1_554 40.0(2) ?
O26 P6 K6 1_554 1_554 74.7(2) ?
K1 P6 K6 . 1_554 143.56(7) ?
K7 P6 K6 . 1_554 69.56(7) ?
O44 P6 K2 1_654 1_655 62.8(2) ?
O34 P6 K2 . 1_655 129.6(2) ?
O12 P6 K2 1_554 1_655 119.1(2) ?
O26 P6 K2 1_554 1_655 46.1(2) ?
K1 P6 K2 . 1_655 98.03(6) ?
K7 P6 K2 . 1_655 173.14(7) ?
K6 P6 K2 1_554 1_655 113.06(7) ?
O41 P7 O31 . . 113.8(3) no
O41 P7 O14 . 1_554 111.9(2) no
O31 P7 O14 . 1_554 109.3(3) no
O41 P7 O27 . 1_655 109.2(3) no
O31 P7 O27 . 1_655 109.8(2) no
O14 P7 O27 1_554 1_655 102.1(2) no
O41 P7 K7 . 1_545 150.0(2) ?
O31 P7 K7 . 1_545 64.6(2) ?
O14 P7 K7 1_554 1_545 49.1(2) ?
O27 P7 K7 1_655 1_545 98.5(2) ?
O41 P7 K2 . 1_655 101.2(2) ?
O31 P7 K2 . 1_655 145.0(2) ?
O14 P7 K2 1_554 1_655 53.6(2) ?
O27 P7 K2 1_655 1_655 55.6(2) ?
K7 P7 K2 1_545 1_655 84.97(7) ?
O41 P7 K5 . . 95.8(2) ?
O31 P7 K5 . . 29.3(2) ?
O14 P7 K5 1_554 . 97.5(2) ?
O27 P7 K5 1_655 . 139.1(2) ?
K7 P7 K5 1_545 . 68.62(6) ?
K2 P7 K5 1_655 . 150.33(7) ?
O42 P8 O32 . . 114.6(3) no
O42 P8 O13 . . 112.8(2) no
O32 P8 O13 . . 106.8(3) no
O42 P8 O28 . . 108.4(2) no
O32 P8 O28 . . 109.7(2) no
O13 P8 O28 . . 104.1(2) no
O42 P8 K8 . 1_565 162.6(2) ?
O32 P8 K8 . 1_565 63.5(2) ?
O13 P8 K8 . 1_565 55.2(2) ?
O28 P8 K8 . 1_565 87.7(2) ?
O42 P8 K6 . . 104.2(2) ?
O32 P8 K6 . . 44.3(2) ?
O13 P8 K6 . . 72.4(2) ?
O28 P8 K6 . . 145.5(2) ?
K8 P8 K6 1_565 . 61.61(6) ?
O42 P8 K3 . 1_455 69.8(2) ?
O32 P8 K3 . 1_455 150.5(2) ?
O13 P8 K3 . 1_455 97.0(2) ?
O28 P8 K3 . 1_455 46.0(2) ?
K8 P8 K3 1_565 1_455 121.20(6) ?
K6 P8 K3 . 1_455 165.20(7) ?
O35 K1 O15 . 1_655 135.6(2) ?
O35 K1 O34 . . 70.85(14) ?
O15 K1 O34 1_655 . 152.99(15) ?
O35 K1 O41 . . 61.69(13) ?
O15 K1 O41 1_655 . 130.54(14) ?
O34 K1 O41 . . 60.60(13) ?
O35 K1 O51 . 1_665 90.08(14) ?
O15 K1 O51 1_655 1_665 78.02(14) ?
O34 K1 O51 . 1_665 100.06(14) ?
O41 K1 O51 . 1_665 149.09(15) ?
O35 K1 O37 . 1_654 172.62(15) ?
O15 K1 O37 1_655 1_654 50.75(13) ?
O34 K1 O37 . 1_654 102.47(14) ?
O41 K1 O37 . 1_654 118.28(13) ?
O51 K1 O37 1_665 1_654 88.02(13) ?
O35 K1 O44 . 1_654 119.11(15) ?
O15 K1 O44 1_655 1_654 104.98(14) ?
O34 K1 O44 . 1_654 50.09(13) ?
O41 K1 O44 . 1_654 76.14(13) ?
O51 K1 O44 1_665 1_654 111.23(13) ?
O37 K1 O44 1_654 1_654 55.32(13) ?
O35 K1 O57 . 1_665 119.57(14) ?
O15 K1 O57 1_655 1_665 85.77(13) ?
O34 K1 O57 . 1_665 72.81(13) ?
O41 K1 O57 . 1_665 130.10(13) ?
O51 K1 O57 1_665 1_665 51.58(11) ?
O37 K1 O57 1_654 1_665 54.16(12) ?
O44 K1 O57 1_654 1_665 60.06(11) ?
O35 K1 Mg1 . . 38.27(10) ?
O15 K1 Mg1 1_655 . 167.27(12) ?
O34 K1 Mg1 . . 37.44(10) ?
O41 K1 Mg1 . . 39.36(10) ?
O51 K1 Mg1 1_665 . 110.42(12) ?
O37 K1 Mg1 1_654 . 136.60(11) ?
O44 K1 Mg1 1_654 . 81.28(11) ?
O57 K1 Mg1 1_665 . 106.93(11) ?
O35 K1 P1 . 1_655 157.03(12) ?
O15 K1 P1 1_655 1_655 27.08(9) ?
O34 K1 P1 . 1_655 126.28(11) ?
O41 K1 P1 . 1_655 137.72(11) ?
O51 K1 P1 1_665 1_655 72.84(11) ?
O37 K1 P1 1_654 1_655 27.00(9) ?
O44 K1 P1 1_654 1_655 82.12(10) ?
O57 K1 P1 1_665 1_655 61.30(10) ?
Mg1 K1 P1 . 1_655 163.07(8) ?
O35 K1 O25 . 1_655 103.75(13) ?
O15 K1 O25 1_655 1_655 50.38(12) ?
O34 K1 O25 . 1_655 141.41(12) ?
O41 K1 O25 . 1_655 82.82(12) ?
O51 K1 O25 1_665 1_655 118.36(12) ?
O37 K1 O25 1_654 1_655 83.40(12) ?
O44 K1 O25 1_654 1_655 112.66(12) ?
O57 K1 O25 1_665 1_655 133.93(13) ?
Mg1 K1 O25 . 1_655 117.09(10) ?
P1 K1 O25 1_655 1_655 72.73(9) ?
O35 K1 P6 . . 94.14(11) ?
O15 K1 P6 1_655 . 130.21(12) ?
O34 K1 P6 . . 24.75(9) ?
O41 K1 P6 . . 64.23(9) ?
O51 K1 P6 1_665 . 109.07(11) ?
O37 K1 P6 1_654 . 79.77(10) ?
O44 K1 P6 1_654 . 25.49(10) ?
O57 K1 P6 1_665 . 65.99(9) ?
Mg1 K1 P6 . . 57.32(5) ?
P1 K1 P6 1_655 . 105.76(6) ?
O25 K1 P6 1_655 . 128.73(9) ?
O36 K2 O16 1_554 1_454 138.4(2) ?
O36 K2 O26 1_554 1_454 160.6(2) ?
O16 K2 O26 1_454 1_454 55.53(13) ?
O36 K2 O42 1_554 1_554 63.29(13) ?
O16 K2 O42 1_454 1_554 114.7(2) ?
O26 K2 O42 1_454 1_554 99.80(14) ?
O36 K2 O14 1_554 1_454 139.93(14) ?
O16 K2 O14 1_454 1_454 55.90(13) ?
O26 K2 O14 1_454 1_454 55.96(12) ?
O42 K2 O14 1_554 1_454 155.66(14) ?
O36 K2 O27 1_554 . 100.04(14) ?
O16 K2 O27 1_454 . 102.11(15) ?
O26 K2 O27 1_454 . 86.85(13) ?
O42 K2 O27 1_554 . 139.37(14) ?
O14 K2 O27 1_454 . 46.89(12) ?
O36 K2 O17 1_554 . 50.13(12) ?
O16 K2 O17 1_454 . 140.78(15) ?
O26 K2 O17 1_454 . 132.27(14) ?
O42 K2 O17 1_554 . 102.11(14) ?
O14 K2 O17 1_454 . 94.62(13) ?
O27 K2 O17 . . 50.05(12) ?
O36 K2 O44 1_554 1_554 113.76(14) ?
O16 K2 O44 1_454 1_554 103.74(14) ?
O26 K2 O44 1_454 1_554 48.77(12) ?
O42 K2 O44 1_554 1_554 72.81(12) ?
O14 K2 O44 1_454 1_554 87.21(13) ?
O27 K2 O44 . 1_554 82.66(12) ?
O17 K2 O44 . 1_554 99.40(13) ?
O36 K2 P4 1_554 1_554 24.38(9) ?
O16 K2 P4 1_454 1_554 142.73(12) ?
O26 K2 P4 1_454 1_554 156.85(12) ?
O42 K2 P4 1_554 1_554 84.30(11) ?
O14 K2 P4 1_454 1_554 116.93(10) ?
O27 K2 P4 . 1_554 75.81(9) ?
O17 K2 P4 . 1_554 26.46(8) ?
O44 K2 P4 1_554 1_554 112.69(11) ?
O36 K2 P6 1_554 1_455 137.50(12) ?
O16 K2 P6 1_454 1_455 79.51(11) ?
O26 K2 P6 1_454 1_455 24.39(9) ?
O42 K2 P6 1_554 1_455 85.52(10) ?
O14 K2 P6 1_454 1_455 70.98(9) ?
O27 K2 P6 . 1_455 84.90(9) ?
O17 K2 P6 . 1_455 117.79(10) ?
O44 K2 P6 1_554 1_455 24.40(9) ?
P4 K2 P6 1_554 1_455 136.02(8) ?
O36 K2 P7 1_554 1_455 124.81(11) ?
O16 K2 P7 1_454 1_455 79.98(11) ?
O26 K2 P7 1_454 1_455 64.48(10) ?
O42 K2 P7 1_554 1_455 148.54(12) ?
O14 K2 P7 1_454 1_455 24.28(9) ?
O27 K2 P7 . 1_455 25.00(9) ?
O17 K2 P7 . 1_455 75.03(10) ?
O44 K2 P7 1_554 1_455 76.75(10) ?
P4 K2 P7 1_554 1_455 100.45(6) ?
P6 K2 P7 1_455 1_455 69.39(5) ?
O36 K2 W4 1_554 1_454 168.34(12) ?
O16 K2 W4 1_454 1_454 33.21(10) ?
O26 K2 W4 1_454 1_454 30.87(9) ?
O42 K2 W4 1_554 1_454 124.87(11) ?
O14 K2 W4 1_454 1_454 34.09(8) ?
O27 K2 W4 . 1_454 78.67(9) ?
O17 K2 W4 . 1_454 128.23(10) ?
O44 K2 W4 1_554 1_454 77.70(10) ?
P4 K2 W4 1_554 1_454 150.68(7) ?
P6 K2 W4 1_455 1_454 54.14(4) ?
P7 K2 W4 1_455 1_454 53.76(4) ?
O43 K3 O38 1_655 . 64.55(14) ?
O43 K3 O18 1_655 . 157.7(2) ?
O38 K3 O18 . . 137.6(2) ?
O43 K3 O28 1_655 1_655 112.35(15) ?
O38 K3 O28 . 1_655 136.2(2) ?
O18 K3 O28 . 1_655 55.88(13) ?
O43 K3 O35 1_655 . 114.51(15) ?
O38 K3 O35 . . 129.3(2) ?
O18 K3 O35 . . 53.07(12) ?
O28 K3 O35 1_655 . 92.97(13) ?
O43 K3 P3 1_655 . 140.58(12) ?
O38 K3 P3 . . 134.84(13) ?
O18 K3 P3 . . 27.38(9) ?
O28 K3 P3 1_655 . 77.41(9) ?
O35 K3 P3 . . 26.63(9) ?
O43 K3 Mg3 1_655 . 34.50(10) ?
O38 K3 Mg3 . . 33.49(10) ?
O18 K3 Mg3 . . 162.98(12) ?
O28 K3 Mg3 1_655 . 140.98(11) ?
O35 K3 Mg3 . . 117.44(11) ?
P3 K3 Mg3 . . 139.62(8) ?
O43 K3 P8 1_655 1_655 88.76(11) ?
O38 K3 P8 . 1_655 123.47(13) ?
O18 K3 P8 . 1_655 79.25(11) ?
O28 K3 P8 1_655 1_655 23.85(9) ?
O35 K3 P8 . 1_655 106.87(11) ?
P3 K3 P8 . 1_655 97.92(5) ?
Mg3 K3 P8 . 1_655 117.76(7) ?
O43 K3 P5 1_655 1_655 20.29(10) ?
O38 K3 P5 . 1_655 82.46(11) ?
O18 K3 P5 . 1_655 139.50(12) ?
O28 K3 P5 1_655 1_655 92.98(11) ?
O35 K3 P5 . 1_655 111.60(12) ?
P3 K3 P5 . 1_655 133.10(7) ?
Mg3 K3 P5 . 1_655 54.60(5) ?
P8 K3 P5 1_655 1_655 69.98(5) ?
O43 K3 P2 1_655 . 82.06(10) ?
O38 K3 P2 . . 20.30(10) ?
O18 K3 P2 . . 120.11(12) ?
O28 K3 P2 1_655 . 121.81(11) ?
O35 K3 P2 . . 133.44(12) ?
P3 K3 P2 . . 126.74(7) ?
Mg3 K3 P2 . . 53.52(5) ?
P8 K3 P2 1_655 . 117.14(7) ?
P5 K3 P2 1_655 . 97.55(5) ?
O43 K3 K1 1_655 . 81.15(11) ?
O38 K3 K1 . . 134.67(12) ?
O18 K3 K1 . . 78.63(10) ?
O28 K3 K1 1_655 . 82.87(10) ?
O35 K3 K1 . . 41.87(10) ?
P3 K3 K1 . . 61.66(5) ?
Mg3 K3 K1 . . 103.16(7) ?
P8 K3 K1 1_655 . 81.96(6) ?
P5 K3 K1 1_655 . 71.69(5) ?
P2 K3 K1 . . 154.19(6) ?
O43 K3 W2 1_655 . 137.49(12) ?
O38 K3 W2 . . 144.47(12) ?
O18 K3 W2 . . 28.85(9) ?
O28 K3 W2 1_655 . 27.08(9) ?
O35 K3 W2 . . 73.39(9) ?
P3 K3 W2 . . 52.56(4) ?
Mg3 K3 W2 . . 167.64(7) ?
P8 K3 W2 1_655 . 50.73(3) ?
P5 K3 W2 1_655 . 117.27(6) ?
P2 K3 W2 . . 124.38(6) ?
K1 K3 W2 . . 80.84(4) ?
O17 K4 O37 . 1_554 151.5(2) ?
O17 K4 O54 . 1_554 90.73(15) ?
O37 K4 O54 1_554 1_554 83.10(15) ?
O17 K4 O11 . . 60.83(13) ?
O37 K4 O11 1_554 . 147.41(15) ?
O54 K4 O11 1_554 . 107.00(15) ?
O17 K4 O25 . . 110.53(13) ?
O37 K4 O25 1_554 . 97.46(13) ?
O54 K4 O25 1_554 . 112.46(14) ?
O11 K4 O25 . . 49.96(11) ?
O17 K4 O55 . . 115.04(15) ?
O37 K4 O55 1_554 . 85.30(14) ?
O54 K4 O55 1_554 . 58.71(12) ?
O11 K4 O55 . . 74.82(13) ?
O25 K4 O55 . . 54.12(12) ?
O17 K4 O27 . . 54.70(14) ?
O37 K4 O27 1_554 . 129.4(2) ?
O54 K4 O27 1_554 . 145.02(13) ?
O11 K4 O27 . . 54.40(12) ?
O25 K4 O27 . . 79.53(12) ?
O55 K4 O27 . . 126.90(13) ?
O17 K4 O15 . . 159.92(14) ?
O37 K4 O15 1_554 . 48.50(12) ?
O54 K4 O15 1_554 . 92.02(13) ?
O11 K4 O15 . . 99.42(13) ?
O25 K4 O15 . . 50.38(11) ?
O55 K4 O15 . . 51.17(12) ?
O27 K4 O15 . . 118.44(13) ?
O17 K4 P1 . . 166.89(14) ?
O37 K4 P1 1_554 . 25.92(10) ?
O54 K4 P1 1_554 . 76.38(10) ?
O11 K4 P1 . . 124.91(11) ?
O25 K4 P1 . . 77.27(9) ?
O55 K4 P1 . . 60.23(9) ?
O27 K4 P1 . . 138.35(11) ?
O15 K4 P1 . . 27.09(8) ?
O17 K4 O44 . 1_554 107.30(15) ?
O37 K4 O44 1_554 1_554 54.05(14) ?
O54 K4 O44 1_554 1_554 119.30(13) ?
O11 K4 O44 . 1_554 132.69(15) ?
O25 K4 O44 . 1_554 113.72(13) ?
O55 K4 O44 . 1_554 137.52(12) ?
O27 K4 O44 . 1_554 80.72(12) ?
O15 K4 O44 . 1_554 88.59(12) ?
P1 K4 O44 . 1_554 77.70(9) ?
O17 K4 K1 . 1_455 134.51(14) ?
O37 K4 K1 1_554 1_455 55.76(12) ?
O54 K4 K1 1_554 1_455 134.61(10) ?
O11 K4 K1 . 1_455 100.41(11) ?
O25 K4 K1 . 1_455 61.53(9) ?
O55 K4 K1 . 1_455 96.17(10) ?
O27 K4 K1 . 1_455 80.31(10) ?
O15 K4 K1 . 1_455 47.60(9) ?
P1 K4 K1 . 1_455 58.25(5) ?
O44 K4 K1 1_554 1_455 53.01(9) ?
O17 K4 P5 . . 84.50(10) ?
O37 K4 P5 1_554 . 123.06(12) ?
O54 K4 P5 1_554 . 116.74(11) ?
O11 K4 P5 . . 24.76(9) ?
O25 K4 P5 . . 26.13(8) ?
O55 K4 P5 . . 66.95(9) ?
O27 K4 P5 . . 60.45(9) ?
O15 K4 P5 . . 76.51(9) ?
P1 K4 P5 . . 103.28(6) ?
O44 K4 P5 1_554 . 122.23(11) ?
K1 K4 P5 1_455 . 78.11(6) ?
O31 K5 O45 . . 63.68(14) ?
O31 K5 O11 . . 130.62(15) ?
O45 K5 O11 . . 144.1(2) ?
O31 K5 O33 . . 159.8(2) ?
O45 K5 O33 . . 126.79(15) ?
O11 K5 O33 . . 53.58(13) ?
O31 K5 O48 . . 116.4(2) ?
O45 K5 O48 . . 79.10(13) ?
O11 K5 O48 . . 110.16(14) ?
O33 K5 O48 . . 56.79(13) ?
O31 K5 O38 . . 67.61(14) ?
O45 K5 O38 . . 59.92(13) ?
O11 K5 O38 . . 151.26(14) ?
O33 K5 O38 . . 101.37(14) ?
O48 K5 O38 . . 49.00(13) ?
O31 K5 O21 . . 108.12(14) ?
O45 K5 O21 . . 93.44(13) ?
O11 K5 O21 . . 52.14(12) ?
O33 K5 O21 . . 89.39(13) ?
O48 K5 O21 . . 124.62(14) ?
O38 K5 O21 . . 152.61(13) ?
O31 K5 O55 . . 82.65(13) ?
O45 K5 O55 . . 142.14(15) ?
O11 K5 O55 . . 71.51(12) ?
O33 K5 O55 . . 80.96(13) ?
O48 K5 O55 . . 102.97(13) ?
O38 K5 O55 . . 92.51(13) ?
O21 K5 O55 . . 114.18(12) ?
O31 K5 P5 . . 147.86(12) ?
O45 K5 P5 . . 148.25(12) ?
O11 K5 P5 . . 28.05(9) ?
O33 K5 P5 . . 27.19(9) ?
O48 K5 P5 . . 83.66(11) ?
O38 K5 P5 . . 124.00(11) ?
O21 K5 P5 . . 74.80(9) ?
O55 K5 P5 . . 67.82(9) ?
O31 K5 Mg3 . . 38.13(10) ?
O45 K5 Mg3 . . 38.39(10) ?
O11 K5 Mg3 . . 168.68(12) ?
O33 K5 Mg3 . . 136.97(12) ?
O48 K5 Mg3 . . 80.81(11) ?
O38 K5 Mg3 . . 36.60(9) ?
O21 K5 Mg3 . . 124.31(11) ?
O55 K5 Mg3 . . 103.98(11) ?
P5 K5 Mg3 . . 160.28(9) ?
O31 K5 P2 . . 91.56(12) ?
O45 K5 P2 . . 63.92(10) ?
O11 K5 P2 . . 134.15(11) ?
O33 K5 P2 . . 80.61(11) ?
O48 K5 P2 . . 24.85(10) ?
O38 K5 P2 . . 24.81(9) ?
O21 K5 P2 . . 139.89(10) ?
O55 K5 P2 . . 102.52(10) ?
P5 K5 P2 . . 106.56(7) ?
Mg3 K5 P2 . . 56.45(6) ?
O31 K5 Mg2 . . 132.76(13) ?
O45 K5 Mg2 . . 113.19(11) ?
O11 K5 Mg2 . . 81.52(10) ?
O33 K5 Mg2 . . 30.60(10) ?
O48 K5 Mg2 . . 34.10(9) ?
O38 K5 Mg2 . . 71.42(10) ?
O21 K5 Mg2 . . 119.06(10) ?
O55 K5 Mg2 . . 76.59(9) ?
P5 K5 Mg2 . . 53.47(5) ?
Mg3 K5 Mg2 . . 107.87(7) ?
P2 K5 Mg2 . . 53.57(5) ?
O32 K6 O12 . . 153.9(2) ?
O32 K6 O18 . . 144.8(2) ?
O12 K6 O18 . . 61.28(14) ?
O32 K6 O56 . . 77.29(15) ?
O12 K6 O56 . . 95.91(15) ?
O18 K6 O56 . . 105.72(15) ?
O32 K6 O23 . . 96.31(14) ?
O12 K6 O23 . . 109.81(15) ?
O18 K6 O23 . . 48.66(13) ?
O56 K6 O23 . . 105.22(14) ?
O32 K6 O22 . 1_565 134.4(2) ?
O12 K6 O22 . 1_565 53.25(13) ?
O18 K6 O22 . 1_565 54.03(12) ?
O56 K6 O22 . 1_565 147.69(15) ?
O23 K6 O22 . 1_565 80.58(12) ?
O32 K6 O46 . . 57.95(13) ?
O12 K6 O46 . . 106.3(2) ?
O18 K6 O46 . . 135.52(14) ?
O56 K6 O46 . . 118.37(14) ?
O23 K6 O46 . . 118.69(13) ?
O22 K6 O46 1_565 . 83.60(13) ?
O32 K6 O53 . . 80.11(14) ?
O12 K6 O53 . . 116.5(2) ?
O18 K6 O53 . . 74.60(13) ?
O56 K6 O53 . . 53.89(11) ?
O23 K6 O53 . . 51.67(11) ?
O22 K6 O53 1_565 . 126.38(14) ?
O46 K6 O53 . . 136.83(14) ?
O32 K6 O13 . . 47.15(12) ?
O12 K6 O13 . . 158.6(2) ?
O18 K6 O13 . . 97.70(14) ?
O56 K6 O13 . . 85.64(13) ?
O23 K6 O13 . . 49.74(12) ?
O22 K6 O13 1_565 . 119.20(13) ?
O46 K6 O13 . . 91.42(12) ?
O53 K6 O13 . . 48.52(11) ?
O32 K6 P8 . . 24.08(10) ?
O12 K6 P8 . . 167.23(13) ?
O18 K6 P8 . . 122.41(12) ?
O56 K6 P8 . . 71.39(11) ?
O23 K6 P8 . . 75.80(10) ?
O22 K6 P8 1_565 . 139.46(11) ?
O46 K6 P8 . . 79.61(10) ?
O53 K6 P8 . . 57.34(10) ?
O13 K6 P8 . . 26.38(8) ?
O32 K6 K8 . 1_565 56.76(11) ?
O12 K6 K8 . 1_565 135.06(13) ?
O18 K6 K8 . 1_565 100.91(11) ?
O56 K6 K8 . 1_565 129.02(12) ?
O23 K6 K8 . 1_565 63.62(9) ?
O22 K6 K8 1_565 1_565 82.43(10) ?
O46 K6 K8 . 1_565 55.73(9) ?
O53 K6 K8 . 1_565 94.34(10) ?
O13 K6 K8 . 1_565 47.89(8) ?
P8 K6 K8 . 1_565 57.64(5) ?
O32 K6 P6 . 1_556 135.27(13) ?
O12 K6 P6 . 1_556 22.38(9) ?
O18 K6 P6 . 1_556 77.59(10) ?
O56 K6 P6 . 1_556 76.29(11) ?
O23 K6 P6 . 1_556 125.18(11) ?
O22 K6 P6 1_565 1_556 74.73(10) ?
O46 K6 P6 . 1_556 106.28(11) ?
O53 K6 P6 . 1_556 111.06(11) ?
O13 K6 P6 . 1_556 159.11(11) ?
P8 K6 P6 . 1_556 145.53(8) ?
K8 K6 P6 1_565 1_556 152.76(9) ?
O34 K7 O47 . . 63.89(14) ?
O34 K7 O14 . 1_564 142.5(2) ?
O47 K7 O14 . 1_564 144.9(2) ?
O34 K7 O24 . 1_564 151.9(2) ?
O47 K7 O24 . 1_564 111.3(2) ?
O14 K7 O24 1_564 1_564 57.44(13) ?
O34 K7 O31 . 1_565 117.6(2) ?
O47 K7 O31 . 1_565 100.95(15) ?
O14 K7 O31 1_564 1_565 50.45(12) ?
O24 K7 O31 1_564 1_565 90.45(13) ?
O34 K7 O12 . 1_554 48.49(12) ?
O47 K7 O12 . 1_554 99.74(13) ?
O14 K7 O12 1_564 1_554 115.41(14) ?
O24 K7 O12 1_564 1_554 110.09(14) ?
O31 K7 O12 1_565 1_554 142.91(15) ?
O34 K7 O46 . 1_554 108.03(15) ?
O47 K7 O46 . 1_554 74.44(13) ?
O14 K7 O46 1_564 1_554 104.57(13) ?
O24 K7 O46 1_564 1_554 47.20(11) ?
O31 K7 O46 1_565 1_554 126.33(13) ?
O12 K7 O46 1_554 1_554 88.83(13) ?
O34 K7 P7 . 1_565 128.54(14) ?
O47 K7 P7 . 1_565 126.71(13) ?
O14 K7 P7 1_564 1_565 25.87(9) ?
O24 K7 P7 1_564 1_565 77.69(10) ?
O31 K7 P7 1_565 1_565 26.09(8) ?
O12 K7 P7 1_554 1_565 127.34(11) ?
O46 K7 P7 1_554 1_565 123.43(9) ?
O34 K7 P6 . . 23.24(10) ?
O47 K7 P6 . . 83.27(10) ?
O14 K7 P6 1_564 . 129.40(13) ?
O24 K7 P6 1_564 . 135.35(13) ?
O31 K7 P6 1_565 . 129.39(12) ?
O12 K7 P6 1_554 . 25.95(8) ?
O46 K7 P6 1_554 . 103.59(10) ?
P7 K7 P6 1_565 . 128.14(8) ?
O34 K7 P4 . 1_564 132.43(14) ?
O47 K7 P4 . 1_564 89.82(11) ?
O14 K7 P4 1_564 1_564 81.08(11) ?
O24 K7 P4 1_564 1_564 23.93(9) ?
O31 K7 P4 1_565 1_564 105.44(10) ?
O12 K7 P4 1_554 1_564 105.07(11) ?
O46 K7 P4 1_554 1_564 24.43(7) ?
P7 K7 P4 1_565 1_564 99.03(6) ?
P6 K7 P4 . 1_564 125.09(8) ?
O34 K7 P1 . . 81.51(12) ?
O47 K7 P1 . . 20.11(10) ?
O14 K7 P1 1_564 . 132.82(13) ?
O24 K7 P1 1_564 . 91.14(11) ?
O31 K7 P1 1_565 . 102.05(11) ?
O12 K7 P1 1_554 . 107.83(10) ?
O46 K7 P1 1_554 . 57.35(8) ?
P7 K7 P1 1_565 . 124.36(8) ?
P6 K7 P1 . . 97.77(5) ?
P4 K7 P1 1_564 . 70.05(5) ?
O34 K7 Mg1 . . 31.44(11) ?
O47 K7 Mg1 . . 33.73(10) ?
O14 K7 Mg1 1_564 . 154.83(13) ?
O24 K7 Mg1 1_564 . 142.54(12) ?
O31 K7 Mg1 1_565 . 106.37(11) ?
O12 K7 Mg1 1_554 . 76.10(9) ?
O46 K7 Mg1 1_554 . 97.72(9) ?
P7 K7 Mg1 1_565 . 129.23(9) ?
P6 K7 Mg1 . . 53.55(5) ?
P4 K7 Mg1 1_564 . 118.93(7) ?
P1 K7 Mg1 . . 53.15(5) ?
O33 K8 O13 . 1_545 138.13(14) ?
O33 K8 O48 . . 61.72(14) ?
O13 K8 O48 1_545 . 130.7(2) ?
O33 K8 O36 . . 69.32(13) ?
O13 K8 O36 1_545 . 152.04(13) ?
O48 K8 O36 . . 59.88(14) ?
O33 K8 O58 . 1_445 86.12(15) ?
O13 K8 O58 1_545 1_445 79.71(14) ?
O48 K8 O58 . 1_445 146.30(13) ?
O36 K8 O58 . 1_445 101.15(14) ?
O33 K8 O52 . 1_545 114.7(2) ?
O13 K8 O52 1_545 1_545 88.02(13) ?
O48 K8 O52 . 1_545 128.69(14) ?
O36 K8 O52 . 1_545 71.04(13) ?
O58 K8 O52 1_445 1_545 54.04(13) ?
O33 K8 O32 . 1_545 169.92(15) ?
O13 K8 O32 1_545 1_545 50.45(12) ?
O48 K8 O32 . 1_545 118.46(14) ?
O36 K8 O32 . 1_545 101.70(13) ?
O58 K8 O32 1_445 1_545 91.35(13) ?
O52 K8 O32 1_545 1_545 56.56(12) ?
O33 K8 O46 . 1_545 117.42(13) ?
O13 K8 O46 1_545 1_545 104.21(12) ?
O48 K8 O46 . 1_545 75.14(13) ?
O36 K8 O46 . 1_545 49.83(11) ?
O58 K8 O46 1_445 1_545 115.58(14) ?
O52 K8 O46 1_545 1_545 61.79(13) ?
O32 K8 O46 1_545 1_545 55.22(11) ?
O33 K8 Mg2 . . 37.44(10) ?
O13 K8 Mg2 1_545 . 168.91(12) ?
O48 K8 Mg2 . . 40.10(10) ?
O36 K8 Mg2 . . 36.34(9) ?
O58 K8 Mg2 1_445 . 107.67(11) ?
O52 K8 Mg2 1_545 . 102.99(10) ?
O32 K8 Mg2 1_545 . 135.54(11) ?
O46 K8 Mg2 1_545 . 80.38(9) ?
O33 K8 P8 . 1_545 157.72(12) ?
O13 K8 P8 1_545 1_545 27.42(9) ?
O48 K8 P8 . 1_545 138.58(11) ?
O36 K8 P8 . 1_545 125.30(11) ?
O58 K8 P8 1_445 1_545 74.95(10) ?
O52 K8 P8 1_545 1_545 63.04(9) ?
O32 K8 P8 1_545 1_545 26.96(9) ?
O46 K8 P8 1_545 1_545 82.00(8) ?
Mg2 K8 P8 . 1_545 161.42(7) ?
O33 K8 K6 . 1_545 137.96(13) ?
O13 K8 K6 1_545 1_545 63.17(11) ?
O48 K8 K6 . 1_545 77.83(11) ?
O36 K8 K6 . 1_545 101.03(11) ?
O58 K8 K6 1_445 1_545 135.52(10) ?
O52 K8 K6 1_545 1_545 98.85(10) ?
O32 K8 K6 1_545 1_545 46.47(10) ?
O46 K8 K6 1_545 1_545 57.00(9) ?
Mg2 K8 K6 . 1_545 113.05(8) ?
P8 K8 K6 1_545 1_545 60.75(5) ?
O33 K8 P4 . . 92.34(11) ?
O13 K8 P4 1_545 . 129.47(10) ?
O48 K8 P4 . . 62.08(10) ?
O36 K8 P4 . . 24.90(9) ?
O58 K8 P4 1_445 . 113.25(11) ?
O52 K8 P4 1_545 . 67.20(10) ?
O32 K8 P4 1_545 . 79.69(10) ?
O46 K8 P4 1_545 . 25.34(7) ?
Mg2 K8 P4 . . 55.96(5) ?
P8 K8 P4 1_545 . 105.76(6) ?
K6 K8 P4 1_545 . 77.47(6) ?
P5 O11 W1 . . 127.7(3) ?
P5 O11 K5 . . 96.2(2) ?
W1 O11 K5 . . 119.9(2) ?
P5 O11 K4 . . 106.7(2) ?
W1 O11 K4 . . 97.6(2) ?
K5 O11 K4 . . 107.4(2) ?
P6 O12 W2 1_556 . 134.7(3) ?
P6 O12 K6 1_556 . 117.6(3) ?
W2 O12 K6 . . 103.6(2) ?
P6 O12 K7 1_556 1_556 86.9(2) ?
W2 O12 K7 . 1_556 114.4(2) ?
K6 O12 K7 . 1_556 87.00(15) ?
P8 O13 W3 . . 131.0(2) ?
P8 O13 K8 . 1_565 97.4(2) ?
W3 O13 K8 . 1_565 124.2(2) ?
P8 O13 K6 . . 81.3(2) ?
W3 O13 K6 . . 90.1(2) ?
K8 O13 K6 1_565 . 68.93(11) ?
P7 O14 W4 1_556 . 133.6(2) ?
P7 O14 K7 1_556 1_546 105.0(2) ?
W4 O14 K7 . 1_546 109.3(2) ?
P7 O14 K2 1_556 1_656 102.1(2) ?
W4 O14 K2 . 1_656 91.23(15) ?
K7 O14 K2 1_546 1_656 114.3(2) ?
P1 O15 W3 . . 129.9(3) ?
P1 O15 K1 . 1_455 99.1(2) ?
W3 O15 K1 . 1_455 123.5(2) ?
P1 O15 K4 . . 81.0(2) ?
W3 O15 K4 . . 88.05(15) ?
K1 O15 K4 1_455 . 71.97(12) ?
P2 O16 W4 . . 134.1(3) ?
P2 O16 K2 . 1_656 124.2(3) ?
W4 O16 K2 . 1_656 101.5(2) ?
P4 O17 W1 1_554 . 133.9(2) ?
P4 O17 K4 1_554 . 122.1(2) ?
W1 O17 K4 . . 103.4(2) ?
P4 O17 K2 1_554 . 89.8(2) ?
W1 O17 K2 . . 102.9(2) ?
K4 O17 K2 . . 83.32(13) ?
P3 O18 W2 . . 130.9(2) ?
P3 O18 K3 . . 98.0(2) ?
W2 O18 K3 . . 111.5(2) ?
P3 O18 K6 . . 108.9(2) ?
W2 O18 K6 . . 97.3(2) ?
K3 O18 K6 . . 109.7(2) ?
P1 O21 W1 1_545 . 133.7(3) ?
P1 O21 K5 1_545 . 117.5(2) ?
W1 O21 K5 . . 106.80(15) ?
P2 O22 W2 . 1_545 139.4(3) ?
P2 O22 K6 . 1_545 123.0(2) ?
W2 O22 K6 1_545 1_545 91.27(15) ?
P3 O23 W3 . . 134.3(2) ?
P3 O23 K6 . . 96.8(2) ?
W3 O23 K6 . . 98.8(2) ?
P4 O24 W4 . . 138.3(2) ?
P4 O24 K7 . 1_546 111.1(2) ?
W4 O24 K7 . 1_546 110.5(2) ?
P5 O25 W3 . . 133.3(3) ?
P5 O25 K4 . . 96.7(2) ?
W3 O25 K4 . . 95.4(2) ?
P5 O25 K1 . 1_455 124.6(2) ?
W3 O25 K1 . 1_455 101.55(14) ?
K4 O25 K1 . 1_455 66.50(10) ?
P6 O26 W4 1_556 . 141.4(3) ?
P6 O26 K2 1_556 1_656 109.5(2) ?
W4 O26 K2 . 1_656 102.1(2) ?
P7 O27 W1 1_455 . 136.1(2) ?
P7 O27 K4 1_455 . 128.2(2) ?
W1 O27 K4 . . 92.2(2) ?
P7 O27 K2 1_455 . 99.4(2) ?
W1 O27 K2 . . 107.0(2) ?
K4 O27 K2 . . 76.77(11) ?
P8 O28 W2 . 1_455 135.5(3) ?
P8 O28 K3 . 1_455 110.2(2) ?
W2 O28 K3 1_455 1_455 113.2(2) ?
P7 O31 Mg3 . . 129.0(3) ?
P7 O31 K5 . . 134.5(3) ?
Mg3 O31 K5 . . 89.3(2) ?
P7 O31 K7 . 1_545 89.3(2) ?
Mg3 O31 K7 . 1_545 119.1(2) ?
K5 O31 K7 . 1_545 91.3(2) ?
P8 O32 Mg4 . . 132.7(3) ?
P8 O32 K6 . . 111.7(2) ?
Mg4 O32 K6 . . 115.3(2) ?
P8 O32 K8 . 1_565 89.6(2) ?
Mg4 O32 K8 . 1_565 95.8(2) ?
K6 O32 K8 . 1_565 76.77(14) ?
P5 O33 Mg2 . . 132.5(3) ?
P5 O33 K8 . . 130.8(3) ?
Mg2 O33 K8 . . 90.9(2) ?
P5 O33 K5 . . 96.2(2) ?
Mg2 O33 K5 . . 105.0(2) ?
K8 O33 K5 . . 92.16(15) ?
P6 O34 Mg1 . . 135.3(3) ?
P6 O34 K7 . . 113.2(2) ?
Mg1 O34 K7 . . 105.6(2) ?
P6 O34 K1 . . 103.8(2) ?
Mg1 O34 K1 . . 84.3(2) ?
K7 O34 K1 . . 107.3(2) ?
P3 O35 Mg1 . . 130.0(3) ?
P3 O35 K1 . . 128.9(3) ?
Mg1 O35 K1 . . 88.3(2) ?
P3 O35 K3 . . 96.4(2) ?
Mg1 O35 K3 . . 116.1(2) ?
K1 O35 K3 . . 92.8(2) ?
P4 O36 Mg2 . . 133.2(3) ?
P4 O36 K2 . 1_556 109.8(2) ?
Mg2 O36 K2 . 1_556 108.6(2) ?
P4 O36 K8 . . 103.1(2) ?
Mg2 O36 K8 . . 85.0(2) ?
K2 O36 K8 1_556 . 113.6(2) ?
P1 O37 Mg4 1_556 . 133.9(3) ?
P1 O37 K4 1_556 1_556 105.7(2) ?
Mg4 O37 K4 . 1_556 120.4(2) ?
P1 O37 K1 1_556 1_456 90.2(2) ?
Mg4 O37 K1 . 1_456 97.5(2) ?
K4 O37 K1 1_556 1_456 78.03(14) ?
P2 O38 Mg3 . . 135.2(3) ?
P2 O38 K3 . . 122.6(2) ?
Mg3 O38 K3 . . 100.8(2) ?
P2 O38 K5 . . 97.6(2) ?
Mg3 O38 K5 . . 79.9(2) ?
K3 O38 K5 . . 104.7(2) ?
P7 O41 Mg1 . . 133.9(3) ?
P7 O41 K1 . . 141.6(3) ?
Mg1 O41 K1 . . 82.42(15) ?
P8 O42 Mg2 . . 128.3(3) ?
P8 O42 K2 . 1_556 124.5(2) ?
Mg2 O42 K2 . 1_556 98.3(2) ?
P5 O43 Mg3 . 1_455 136.8(3) ?
P5 O43 K3 . 1_455 122.5(2) ?
Mg3 O43 K3 1_455 1_455 99.7(2) ?
P6 O44 Mg4 1_456 . 127.4(3) ?
P6 O44 K1 1_456 1_456 92.6(2) ?
Mg4 O44 K1 . 1_456 90.8(2) ?
P6 O44 K2 1_456 1_556 92.8(2) ?
Mg4 O44 K2 . 1_556 131.1(2) ?
K1 O44 K2 1_456 1_556 116.73(14) ?
P6 O44 K4 1_456 1_556 138.9(2) ?
Mg4 O44 K4 . 1_556 89.1(2) ?
K1 O44 K4 1_456 1_556 65.49(10) ?
K2 O44 K4 1_556 1_556 69.97(10) ?
P3 O45 Mg3 1_545 . 137.7(3) ?
P3 O45 K5 1_545 . 132.4(3) ?
Mg3 O45 K5 . . 88.7(2) ?
P4 O46 Mg4 1_565 . 127.7(3) ?
P4 O46 K8 1_565 1_565 92.7(2) ?
Mg4 O46 K8 . 1_565 88.7(2) ?
P4 O46 K6 1_565 . 136.5(2) ?
Mg4 O46 K6 . . 91.56(14) ?
K8 O46 K6 1_565 . 67.28(10) ?
P4 O46 K7 1_565 1_556 88.6(2) ?
Mg4 O46 K7 . 1_556 129.1(2) ?
K8 O46 K7 1_565 1_556 128.4(2) ?
K6 O46 K7 . 1_556 76.85(12) ?
P1 O47 Mg1 . . 133.3(3) ?
P1 O47 K7 . . 121.8(2) ?
Mg1 O47 K7 . . 101.4(2) ?
P2 O48 Mg2 . . 130.7(3) ?
P2 O48 K8 . . 145.2(2) ?
Mg2 O48 K8 . . 83.5(2) ?
P2 O48 K5 . . 97.9(2) ?
Mg2 O48 K5 . . 93.8(2) ?
K8 O48 K5 . . 83.56(13) ?
W1 O51 Mg3 . 1_455 134.3(2) no
W1 O51 K1 . 1_445 102.7(2) ?
Mg3 O51 K1 1_455 1_445 118.9(2) ?
W2 O52 Mg4 1_455 . 131.9(2) no
W2 O52 K8 1_455 1_565 98.0(2) ?
Mg4 O52 K8 . 1_565 93.6(2) ?
W3 O53 Mg2 . . 134.2(3) no
W3 O53 K6 . . 97.4(2) ?
Mg2 O53 K6 . . 98.3(2) ?
W4 O54 Mg1 . 1_556 136.1(3) no
W4 O54 K4 . 1_556 117.7(2) ?
Mg1 O54 K4 1_556 1_556 105.9(2) ?
W3 O55 Mg1 . . 133.5(2) no
W3 O55 K4 . . 100.5(2) ?
Mg1 O55 K4 . . 97.8(2) ?
W3 O55 K5 . . 104.2(2) ?
Mg1 O55 K5 . . 118.2(2) ?
K4 O55 K5 . . 89.85(12) ?
W4 O56 Mg2 . . 133.6(2) no
W4 O56 K6 . . 113.7(2) ?
Mg2 O56 K6 . . 110.6(2) ?
W1 O57 Mg4 . 1_544 134.0(3) no
W1 O57 K1 . 1_445 95.8(2) ?
Mg4 O57 K1 1_544 1_445 91.23(15) ?
W2 O58 Mg3 . 1_565 135.5(3) no
W2 O58 K8 . 1_665 98.8(2) ?
Mg3 O58 K8 1_565 1_665 122.8(2) ?

loop_
_geom_bond_atom_site_label_1
_geom_bond_atom_site_label_2
_geom_bond_site_symmetry_2
_geom_bond_distance
_geom_bond_publ_flag
W1 O57 . 1.743(4) no
W1 O51 . 1.748(4) no
W1 O21 . 1.968(4) no
W1 O27 . 1.983(4) no
W1 O11 . 2.083(4) no
W1 O17 . 2.107(4) no
W1 K4 . 3.703(2) ?
W1 K1 1_445 3.717(2) ?
W1 K2 . 4.132(2) ?
W2 O52 1_655 1.741(4) no
W2 O58 . 1.758(4) no
W2 O22 1_565 1.959(4) no
W2 O28 1_655 1.993(4) no
W2 O18 . 2.087(4) no
W2 O12 . 2.110(4) no
W2 K8 1_665 3.605(2) ?
W2 K6 . 3.718(2) ?
W2 K3 . 4.023(2) ?
W3 O55 . 1.742(4) no
W3 O53 . 1.744(4) no
W3 O23 . 1.982(4) no
W3 O25 . 1.982(4) no
W3 O15 . 2.069(4) no
W3 O13 . 2.084(4) no
W3 K4 . 3.770(2) ?
W3 K6 . 3.924(3) ?
W3 K5 . 4.081(2) ?
W4 O56 . 1.744(4) no
W4 O54 . 1.754(4) no
W4 O26 . 1.957(4) no
W4 O24 . 1.973(4) no
W4 O16 . 2.084(4) no
W4 O14 . 2.090(4) no
W4 K2 1_656 3.728(2) ?
W4 K7 1_546 3.918(2) ?
W4 K4 1_556 3.929(2) ?
W4 K6 . 3.929(3) ?
Mg1 O34 . 2.017(5) no
Mg1 O35 . 2.046(5) no
Mg1 O47 . 2.110(5) no
Mg1 O41 . 2.113(5) no
Mg1 O54 1_554 2.120(5) no
Mg1 O55 . 2.126(5) no
Mg1 K1 . 3.302(3) ?
Mg1 K7 . 3.725(3) ?
Mg1 K4 . 3.942(3) ?
Mg1 K3 . 4.153(3) ?
Mg2 O36 . 1.978(5) no
Mg2 O33 . 2.021(5) no
Mg2 O53 . 2.084(5) no
Mg2 O42 . 2.120(5) no
Mg2 O56 . 2.129(5) no
Mg2 O48 . 2.155(5) no
Mg2 K8 . 3.324(3) ?
Mg2 K2 1_556 3.777(3) ?
Mg2 K5 . 3.834(3) ?
Mg2 K6 . 4.148(3) ?
Mg3 O38 . 2.026(5) no
Mg3 O31 . 2.066(5) no
Mg3 O43 1_655 2.072(5) no
Mg3 O45 . 2.078(5) no
Mg3 O51 1_655 2.122(5) no
Mg3 O58 1_545 2.124(5) no
Mg3 K5 . 3.345(3) ?
Mg3 K3 . 3.606(3) ?
Mg3 K1 1_545 4.360(3) ?
Mg4 O32 . 1.977(5) no
Mg4 O37 . 1.988(5) no
Mg4 O57 1_566 2.098(5) no
Mg4 O44 . 2.145(5) no
Mg4 O46 . 2.150(5) no
Mg4 O52 . 2.158(5) no
Mg4 K8 1_565 3.744(3) ?
Mg4 K1 1_456 3.790(3) ?
Mg4 K6 . 3.870(3) ?
Mg4 K4 1_556 3.993(3) ?
P1 O47 . 1.495(5) no
P1 O37 1_554 1.520(5) no
P1 O15 . 1.544(5) no
P1 O21 1_565 1.583(4) no
P1 K1 1_455 3.348(2) ?
P1 K4 . 3.348(2) ?
P1 K7 . 3.693(3) ?
P2 O38 . 1.512(5) no
P2 O48 . 1.515(5) no
P2 O16 . 1.556(5) no
P2 O22 . 1.586(4) no
P2 K5 . 3.571(3) ?
P2 K3 . 3.670(2) ?
P2 K2 1_656 3.802(3) ?
P3 O45 1_565 1.503(4) no
P3 O35 . 1.510(4) no
P3 O18 . 1.555(4) no
P3 O23 . 1.576(5) no
P3 K3 . 3.348(2) ?
P3 K6 . 3.637(3) ?
P3 K1 . 3.787(3) ?
P3 K5 1_565 3.847(2) ?
P4 O46 1_545 1.510(4) no
P4 O36 . 1.523(4) no
P4 O17 1_556 1.547(4) no
P4 O24 . 1.587(5) no
P4 K2 1_556 3.473(3) ?
P4 K8 . 3.524(2) ?
P4 K7 1_546 3.649(3) ?
P4 K4 1_556 3.660(2) ?
P5 O43 . 1.505(5) no
P5 O33 . 1.520(4) no
P5 O11 . 1.563(4) no
P5 O25 . 1.586(4) no
P5 K5 . 3.306(2) ?
P5 K4 . 3.576(3) ?
P5 K3 1_455 3.660(3) ?
P5 K8 . 3.781(2) ?
P6 O44 1_654 1.509(5) no
P6 O34 . 1.510(4) no
P6 O12 1_554 1.542(4) no
P6 O26 1_554 1.598(4) no
P6 K1 . 3.503(3) ?
P6 K7 . 3.518(3) ?
P6 K6 1_554 3.589(3) ?
P6 K2 1_655 3.649(3) ?
P7 O41 . 1.507(4) no
P7 O31 . 1.513(4) no
P7 O14 1_554 1.554(4) no
P7 O27 1_655 1.583(5) no
P7 K7 1_545 3.441(3) ?
P7 K2 1_655 3.696(3) ?
P7 K5 . 3.869(3) ?
P8 O42 . 1.505(4) no
P8 O32 . 1.513(5) no
P8 O13 . 1.549(4) no
P8 O28 . 1.572(5) no
P8 K8 1_565 3.336(2) ?
P8 K6 . 3.446(3) ?
P8 K3 1_455 3.649(3) ?
K1 O35 . 2.651(5) no
K1 O15 1_655 2.736(5) no
K1 O34 . 2.821(5) no
K1 O41 . 2.832(5) no
K1 O51 1_665 2.919(4) no
K1 O37 1_654 2.977(5) no
K1 O44 1_654 3.093(5) no
K1 O57 1_665 3.111(5) no
K1 P1 1_655 3.348(2) ?
K1 O25 1_655 3.377(5) no
K1 O13 1_655 4.096(5) no
K1 O58 . 4.244(5) no
K1 O18 . 4.363(5) no
K1 O28 1_655 4.561(5) no
K2 O36 1_554 2.649(5) no
K2 O16 1_454 2.703(5) no
K2 O26 1_454 2.789(5) no
K2 O42 1_554 2.835(5) no
K2 O14 1_454 3.043(5) no
K2 O27 . 3.092(5) no
K2 O17 . 3.116(5) no
K2 O44 1_554 3.248(5) ?
K2 P4 1_554 3.473(3) ?
K2 O52 1_544 3.515(5) no
K2 P6 1_455 3.649(3) ?
K2 P7 1_455 3.696(3) ?
K2 W4 1_454 3.729(2) ?
K2 O57 . 3.900(5) no
K2 O38 1_454 4.001(5) no
K2 O33 1_554 4.441(5) no
K2 O58 1_444 4.492(5) no
K2 O43 1_554 4.629(5) no
K3 O43 1_655 2.624(5) no
K3 O38 . 2.628(4) no
K3 O18 . 2.757(4) no
K3 O28 1_655 2.795(5) no
K3 O35 . 2.824(5) no
K3 O41 . 3.498(5) no
K3 O53 . 3.631(5) no
K3 O16 . 3.639(5) no
K3 P8 1_655 3.649(3) ?
K3 P5 1_655 3.660(3) ?
K3 O31 . 3.920(5) no
K3 O55 . 3.968(5) no
K3 O26 . 4.048(5) no
K3 O12 . 4.244(5) no
K3 O56 . 4.539(5) no
K4 O17 . 2.594(4) no
K4 O37 1_554 2.600(4) no
K4 O54 1_554 2.792(5) no
K4 O11 . 2.799(5) no
K4 O25 . 3.026(5) no
K4 O55 . 3.042(5) no
K4 O27 . 3.052(5) no
K4 O15 . 3.223(5) no
K4 O44 1_554 3.403(5) no
K4 K1 1_455 3.523(3) ?
K4 O56 1_554 3.917(5) no
K4 O36 1_554 4.005(5) no
K4 O32 1_554 4.315(5) no
K4 O42 1_554 4.682(5) no
K5 O31 . 2.655(5) no
K5 O45 . 2.670(5) no
K5 O11 . 2.749(5) no
K5 O33 . 2.776(5) no
K5 O48 . 3.032(5) no
K5 O38 . 3.042(5) no
K5 O21 . 3.181(5) no
K5 O55 . 3.287(4) no
K5 O53 . 3.484(5) no
K5 O17 . 4.344(5) no
K5 O14 1_554 4.354(5) no
K5 O54 1_554 4.494(5) no
K5 O24 1_554 4.579(5) no
K6 O32 . 2.588(5) no
K6 O12 . 2.604(5) no
K6 O18 . 2.823(5) no
K6 O56 . 2.889(5) no
K6 O23 . 3.096(5) no
K6 O22 1_565 3.116(5) no
K6 O46 . 3.159(5) no
K6 O53 . 3.298(5) no
K6 O13 . 3.323(5) no
K6 K8 1_565 3.475(3) ?
K6 P6 1_556 3.589(3) ?
K6 O34 1_556 3.963(5) no
K6 O54 . 4.047(5) no
K6 O37 . 4.237(6) no
K6 O47 1_556 4.579(5) no
K7 O34 . 2.637(4) no
K7 O47 . 2.680(5) no
K7 O14 1_564 2.694(4) no
K7 O24 1_564 2.764(5) no
K7 O31 1_565 3.110(5) no
K7 O12 1_554 3.247(5) no
K7 O46 1_554 3.359(5) ?
K7 P7 1_565 3.441(3) ?
K7 O57 1_665 3.581(5) no
K7 P4 1_564 3.649(3) ?
K7 O22 1_564 3.663(5) no
K7 O16 1_564 3.898(5) no
K7 O45 1_565 3.928(5) no
K7 O51 1_665 4.138(5) no
K7 O35 . 4.245(5) no
K7 O52 1_654 4.309(5) no
K8 O33 . 2.609(4) no
K8 O13 1_545 2.763(4) no
K8 O48 . 2.785(5) no
K8 O36 . 2.851(5) no
K8 O58 1_445 2.890(5) no
K8 O52 1_545 2.926(5) no
K8 O32 1_545 2.985(5) no
K8 O46 1_545 3.113(5) no
K8 P8 1_545 3.336(2) ?
K8 K6 1_545 3.475(3) ?
K8 O23 1_545 3.479(5) no
K8 O15 1_545 4.131(5) no
K8 O51 . 4.200(5) no
K8 O11 . 4.276(5) no
K8 O21 . 4.549(5) no
O12 P6 1_556 1.542(4) ?
O12 K7 1_556 3.247(5) ?
O13 K8 1_565 2.763(4) ?
O14 P7 1_556 1.554(4) ?
O14 K7 1_546 2.694(4) ?
O14 K2 1_656 3.043(5) ?
O15 K1 1_455 2.736(5) ?
O16 K2 1_656 2.703(5) ?
O17 P4 1_554 1.547(4) ?
O21 P1 1_545 1.583(4) ?
O22 W2 1_545 1.959(4) ?
O22 K6 1_545 3.116(5) ?
O24 K7 1_546 2.764(5) ?
O25 K1 1_455 3.377(5) ?
O26 P6 1_556 1.598(4) ?
O26 K2 1_656 2.789(5) ?
O27 P7 1_455 1.583(5) ?
O28 W2 1_455 1.993(4) ?
O28 K3 1_455 2.795(5) ?
O31 K7 1_545 3.110(5) ?
O32 K8 1_565 2.985(5) ?
O36 K2 1_556 2.649(5) ?
O37 P1 1_556 1.520(5) ?
O37 K4 1_556 2.600(4) ?
O37 K1 1_456 2.977(5) ?
O42 K2 1_556 2.835(5) ?
O43 Mg3 1_455 2.072(5) ?
O43 K3 1_455 2.624(5) ?
O44 P6 1_456 1.509(5) ?
O44 K1 1_456 3.093(5) ?
O44 K2 1_556 3.248(5) ?
O44 K4 1_556 3.403(5) ?
O45 P3 1_545 1.503(4) ?
O46 P4 1_565 1.510(4) ?
O46 K8 1_565 3.113(5) ?
O46 K7 1_556 3.359(5) ?
O51 Mg3 1_455 2.122(5) ?
O51 K1 1_445 2.919(4) ?
O52 W2 1_455 1.741(4) ?
O52 K8 1_565 2.926(5) ?
O54 Mg1 1_556 2.120(5) ?
O54 K4 1_556 2.792(5) ?
O57 Mg4 1_544 2.098(5) ?
O57 K1 1_445 3.111(5) ?
O58 Mg3 1_565 2.124(5) ?
O58 K8 1_665 2.890(5) ?
